data_4134910
loop_
_publ_author_name
'Singh, Jatinder'
'Kim, Dong Hwan'
'Kim, Eun-Hee'
'Kim, Hyunuk'
'Hadiputra, Rizky'
'Jung, Jaehoon'
'Chi, Ki-Whan'

_publ_section_title
;
 The first quantitative synthesis of a closed three--link chain
 (6<sup>3</sup><sub>1</sub>) using coordination and non-covalent
 interactions--driven self--assembly.
;
_journal_name_full 'Journal of the American Chemical Society'
_journal_paper_doi 10.1021/jacs.0c01406
_journal_year 2020
_chemical_formula_sum 'C115.01 H107.4 F12 N12.64 O23.65 Ru4 S4'
_chemical_formula_weight 2805.53
_space_group_crystal_system trigonal
_space_group_IT_number 146
_space_group_name_Hall 'R 3'
_space_group_name_H-M_alt 'R 3 :H'
_atom_sites_solution_hydrogens geom
_audit_creation_method SHELXL-2018/3
_cell_angle_alpha 90
_cell_angle_beta 90
_cell_angle_gamma 120
_cell_formula_units_Z 9
_cell_length_a 42.315(6)
_cell_length_b 42.315(6)
_cell_length_c 19.337(4)
_cell_measurement_reflns_used 71117
_cell_measurement_temperature 100(2)
_cell_measurement_theta_max 50
_cell_measurement_theta_min 0.81
_cell_volume 29985(9)
_computing_cell_refinement 'DENZO (Z. Otwinowski and W. Minor, 1997)'
_computing_data_collection 'ADSC Quantum software'
_computing_data_reduction 'HKL3000 (Z. Otwinowski and W. Minor, 1997)'
_computing_molecular_graphics 'Diamond 4'
_computing_publication_material 'Diamond 4'
_computing_structure_refinement 'SHELXL-2018/3 (Sheldrick, 2018)'
_computing_structure_solution 'SHELXS-97 (Sheldrick, 2008)'
_diffrn_ambient_temperature 100(2)
_diffrn_measured_fraction_theta_full 0.911
_diffrn_measured_fraction_theta_max 0.911
_diffrn_measurement_device_type 'ADSC Quantum 210'
_diffrn_measurement_method \w-scan
_diffrn_radiation_type synchrotron
_diffrn_radiation_wavelength 0.700
_diffrn_reflns_av_R_equivalents 0.0688
_diffrn_reflns_av_unetI/netI 0.0503
_diffrn_reflns_Laue_measured_fraction_full 0.911
_diffrn_reflns_Laue_measured_fraction_max 0.911
_diffrn_reflns_limit_h_max 46
_diffrn_reflns_limit_h_min -46
_diffrn_reflns_limit_k_max 46
_diffrn_reflns_limit_k_min -46
_diffrn_reflns_limit_l_max 20
_diffrn_reflns_limit_l_min -20
_diffrn_reflns_number 39534
_diffrn_reflns_point_group_measured_fraction_full 0.875
_diffrn_reflns_point_group_measured_fraction_max 0.875
_diffrn_reflns_theta_full 22.882
_diffrn_reflns_theta_max 22.882
_diffrn_reflns_theta_min 1.508
_diffrn_source synchrotron-PAL
_exptl_absorpt_coefficient_mu 0.561
_exptl_absorpt_correction_T_max 0.946
_exptl_absorpt_correction_T_min 0.946
_exptl_absorpt_correction_type multi-scan
_exptl_absorpt_process_details HKL3000
_exptl_crystal_density_diffrn 1.398
_exptl_crystal_description Hexagonal
_exptl_crystal_F_000 12808
_exptl_crystal_size_max 0.100
_exptl_crystal_size_mid 0.100
_exptl_crystal_size_min 0.100
_refine_diff_density_max 0.598
_refine_diff_density_min -0.305
_refine_diff_density_rms 0.071
_refine_ls_abs_structure_details
;
 Refined as an inversion twin.
;
_refine_ls_abs_structure_Flack 0.59(5)
_refine_ls_extinction_coef 0.0045(4)
_refine_ls_extinction_expression Fc^*^=kFc[1+0.001xFc^2^\l^3^/sin(2\q)]^-1/4^
_refine_ls_extinction_method 'SHELXL-2018/3 (Sheldrick 2018)'
_refine_ls_goodness_of_fit_ref 1.037
_refine_ls_hydrogen_treatment constr
_refine_ls_matrix_type full
_refine_ls_number_parameters 1571
_refine_ls_number_reflns 16752
_refine_ls_number_restraints 184
_refine_ls_restrained_S_all 1.039
_refine_ls_R_factor_all 0.0875
_refine_ls_R_factor_gt 0.0846
_refine_ls_shift/su_max 0.006
_refine_ls_shift/su_mean 0.000
_refine_ls_structure_factor_coef Fsqd
_refine_ls_weighting_details 'w=1/[\s^2^(Fo^2^)+(0.1953P)^2^+1.1765P] where P=(Fo^2^+2Fc^2^)/3'
_refine_ls_weighting_scheme calc
_refine_ls_wR_factor_gt 0.2272
_refine_ls_wR_factor_ref 0.2367
_reflns_Friedel_coverage 0.922
_reflns_Friedel_fraction_full 0.840
_reflns_Friedel_fraction_max 0.840
_reflns_number_gt 15196
_reflns_number_total 16752
_reflns_threshold_expression 'I > 2\s(I)'
_cod_data_source_file ja0c01406_si_002.cif
_cod_data_source_block r3_sq
_cod_original_cell_volume 29986(10)
_cod_original_formula_sum 'C115.01 H107.40 F12 N12.64 O23.65 Ru4 S4'
_cod_database_code 4134910
_shelx_shelxl_version_number 2018/3
_shelx_space_group_comment
;
The symmetry employed for this shelxl refinement is uniquely defined
by the following loop, which should always be used as a source of
symmetry information in preference to the above space-group names.
They are only intended as comments.
;
_shelx_estimated_absorpt_t_min 0.946
_shelx_estimated_absorpt_t_max 0.946

loop_
_space_group_symop_operation_xyz
'x, y, z'
'-y, x-y, z'
'-x+y, -x, z'
'x+2/3, y+1/3, z+1/3'
'-y+2/3, x-y+1/3, z+1/3'
'-x+y+2/3, -x+1/3, z+1/3'
'x+1/3, y+2/3, z+2/3'
'-y+1/3, x-y+2/3, z+2/3'
'-x+y+1/3, -x+2/3, z+2/3'

loop_
_atom_site_label
_atom_site_type_symbol
_atom_site_fract_x
_atom_site_fract_y
_atom_site_fract_z
_atom_site_U_iso_or_equiv
_atom_site_adp_type
_atom_site_occupancy
_atom_site_site_symmetry_order
_atom_site_calc_flag
_atom_site_refinement_flags_posn
_atom_site_refinement_flags_adp
_atom_site_refinement_flags_occupancy
_atom_site_disorder_assembly
_atom_site_disorder_group
Ru1 Ru 0.14725(4) 0.67499(3) 0.25516(6) 0.1309(4) Uani 1 1 d . . . . .
Ru2 Ru 0.09748(3) 0.70719(3) 0.65722(6) 0.1278(4) Uani 1 1 d . . . . .
Ru3 Ru 0.60349(3) 0.68578(4) 0.71212(8) 0.1507(5) Uani 1 1 d . . . . .
Ru4 Ru 0.51144(4) 0.63573(4) 1.10571(7) 0.1431(5) Uani 1 1 d . . . . .
O1A O 0.0743(3) 0.6675(3) 0.5852(7) 0.139(3) Uani 1 1 d . . . . .
O1B O 0.5253(3) 0.6104(3) 1.0354(7) 0.146(3) Uani 1 1 d . . . . .
O2A O 0.1425(3) 0.7328(3) 0.5951(6) 0.132(2) Uani 1 1 d . . . . .
O2B O 0.5308(3) 0.6782(3) 1.0423(6) 0.147(3) Uani 1 1 d . U . . .
O3A O 0.1057(3) 0.6474(3) 0.3236(6) 0.138(3) Uani 1 1 d . . . . .
O3B O 0.5908(3) 0.6453(3) 0.7820(8) 0.146(3) Uani 1 1 d . . . . .
O4B O 0.5921(3) 0.7133(3) 0.7854(8) 0.150(3) Uani 1 1 d . . . . .
O4A O 0.1730(3) 0.7119(3) 0.3300(6) 0.141(3) Uani 1 1 d . . . . .
N1 N 0.1204(3) 0.6743(3) 0.6881(7) 0.129(3) Uani 1 1 d . . . . .
N2 N 0.1970(3) 0.6191(3) 0.7651(6) 0.115(2) Uani 1 1 d . . . . .
N3 N 0.1392(3) 0.5738(2) 0.7853(6) 0.118(2) Uani 1 1 d . . . . .
H3 H 0.115220 0.561833 0.786299 0.142 Uiso 1 1 calc R U . . .
N4 N 0.3416(3) 0.5391(3) 0.9166(5) 0.117(2) Uani 1 1 d . . . . .
N5 N 0.3450(3) 0.5930(3) 0.9367(6) 0.116(2) Uani 1 1 d . . . . .
H5 H 0.353072 0.615824 0.948992 0.139 Uiso 1 1 calc R U . . .
N6 N 0.4636(4) 0.6148(4) 1.0440(8) 0.140(3) Uani 1 1 d . . . . .
N7 N 0.5473(3) 0.6572(4) 0.6940(8) 0.139(3) Uani 1 1 d . . . . .
N8 N 0.4173(3) 0.6169(3) 0.6071(6) 0.121(2) Uani 1 1 d . . . . .
N9 N 0.4221(3) 0.5660(3) 0.5957(6) 0.119(2) Uani 1 1 d . . . . .
H9A H 0.430939 0.551142 0.598298 0.143 Uiso 1 1 calc R U . . .
N10 N 0.2545(3) 0.6096(3) 0.4187(6) 0.124(3) Uani 1 1 d . . . . .
H10A H 0.270984 0.632052 0.407324 0.149 Uiso 1 1 calc R U . . .
N11 N 0.2006(3) 0.5589(3) 0.4378(7) 0.129(3) Uani 1 1 d . . . . .
N12 N 0.1695(3) 0.6468(3) 0.3068(6) 0.129(3) Uani 1 1 d . . . . .
C1A C 0.0631(4) 0.6334(5) 0.4870(9) 0.143(5) Uani 1 1 d . . . . .
H1AA H 0.040942 0.615266 0.507316 0.172 Uiso 1 1 calc R U . . .
C2A C 0.0718(4) 0.6283(4) 0.4215(8) 0.134(4) Uani 1 1 d . . . . .
H2AA H 0.056224 0.605901 0.398795 0.161 Uiso 1 1 calc R U . . .
C3A C 0.0864(4) 0.6653(4) 0.5254(9) 0.135(4) Uani 1 1 d . . . . .
C4A C 0.1036(4) 0.6556(4) 0.3855(9) 0.127(4) Uani 1 1 d . . . . .
C5A C 0.1201(3) 0.6925(4) 0.4938(8) 0.125(3) Uani 1 1 d . . . . .
C6A C 0.1286(4) 0.6863(4) 0.4229(7) 0.123(3) Uani 1 1 d . . . . .
C7A C 0.1452(4) 0.7246(3) 0.5312(8) 0.124(3) Uani 1 1 d . . . . .
C8A C 0.1615(4) 0.7134(4) 0.3926(8) 0.125(3) Uani 1 1 d . . . . .
C9A C 0.1760(4) 0.7501(4) 0.4951(9) 0.131(3) Uani 1 1 d . . . . .
H9AA H 0.191795 0.772569 0.517684 0.157 Uiso 1 1 calc R U . . .
C10A C 0.1852(4) 0.7454(4) 0.4306(7) 0.129(3) Uani 1 1 d . . . . .
H10B H 0.207493 0.763501 0.410649 0.155 Uiso 1 1 calc R U . . .
C1B C 0.5501(6) 0.5984(5) 0.9367(14) 0.156(6) Uani 1 1 d . . . . .
H1BA H 0.544731 0.575671 0.956359 0.187 Uiso 1 1 calc R U . . .
C2B C 0.5647(5) 0.6071(5) 0.8757(15) 0.155(6) Uani 1 1 d . U . . .
H2BA H 0.568180 0.589310 0.852316 0.186 Uiso 1 1 calc R U . . .
C3B C 0.5417(5) 0.6230(5) 0.9761(11) 0.144(5) Uani 1 1 d . . . . .
C4B C 0.5762(5) 0.6409(5) 0.8399(11) 0.148(5) Uani 1 1 d . U . . .
C5B C 0.5520(3) 0.6574(4) 0.9437(9) 0.128(4) Uani 1 1 d . . . . .
C6B C 0.5688(4) 0.6654(4) 0.8791(9) 0.127(3) Uani 1 1 d . . . . .
C7B C 0.5476(4) 0.6839(4) 0.9834(11) 0.143(4) Uani 1 1 d . U . . .
C8B C 0.5791(4) 0.7012(4) 0.8463(11) 0.139(5) Uani 1 1 d . . . . .
C9B C 0.5619(4) 0.7205(5) 0.9520(11) 0.146(5) Uani 1 1 d . . . . .
H9BA H 0.559861 0.738519 0.977542 0.175 Uiso 1 1 calc R U . . .
C10B C 0.5773(4) 0.7293(4) 0.8907(10) 0.134(4) Uani 1 1 d . . . . .
H10C H 0.587324 0.753585 0.874412 0.160 Uiso 1 1 calc R U . . .
C1 C 0.1547(4) 0.6891(4) 0.6968(9) 0.135(4) Uani 1 1 d . . . . .
H1A H 0.170082 0.714386 0.687349 0.162 Uiso 1 1 calc R U . . .
C2 C 0.0990(4) 0.6406(4) 0.7010(10) 0.138(4) Uani 1 1 d . . . . .
H2B H 0.073591 0.631069 0.694587 0.165 Uiso 1 1 calc R U . . .
C3 C 0.1708(3) 0.6671(4) 0.7216(8) 0.124(3) Uani 1 1 d . . . . .
H3B H 0.196329 0.677456 0.728372 0.149 Uiso 1 1 calc R U . . .
C4 C 0.1105(3) 0.6167(4) 0.7241(9) 0.130(4) Uani 1 1 d . . . . .
H4B H 0.093907 0.591594 0.732499 0.156 Uiso 1 1 calc R U . . .
C5 C 0.1475(3) 0.6318(3) 0.7340(7) 0.119(3) Uani 1 1 d . . . . .
C6 C 0.1623(3) 0.6092(3) 0.7607(6) 0.112(3) Uani 1 1 d . . . . .
C7 C 0.1978(3) 0.5900(3) 0.7937(7) 0.115(3) Uani 1 1 d . . . . .
C8 C 0.1626(3) 0.5614(4) 0.8082(7) 0.119(3) Uani 1 1 d . . . . .
C9 C 0.2284(3) 0.5866(3) 0.8111(6) 0.111(3) Uani 1 1 d . . . . .
H9B H 0.252498 0.606273 0.804032 0.134 Uiso 1 1 calc R U . . .
C10 C 0.1555(3) 0.5288(3) 0.8366(6) 0.113(3) Uani 1 1 d . . . . .
H10D H 0.131200 0.509650 0.844701 0.136 Uiso 1 1 calc R U . . .
C11 C 0.1849(3) 0.5251(3) 0.8526(7) 0.117(3) Uani 1 1 d . . . . .
H11B H 0.180569 0.502912 0.873339 0.141 Uiso 1 1 calc R U . . .
C12 C 0.2219(3) 0.5527(3) 0.8399(7) 0.119(3) Uani 1 1 d . . . . .
C13 C 0.2527(3) 0.5475(4) 0.8598(7) 0.120(3) Uani 1 1 d . . . . .
C14 C 0.2828(4) 0.5752(4) 0.8894(7) 0.120(3) Uani 1 1 d . . . . .
H14A H 0.284280 0.598021 0.898130 0.144 Uiso 1 1 calc R U . . .
C15 C 0.2509(3) 0.5131(4) 0.8456(8) 0.123(3) Uani 1 1 d . . . . .
H15A H 0.229640 0.493978 0.824632 0.148 Uiso 1 1 calc R U . . .
C16 C 0.2785(4) 0.5077(4) 0.8615(8) 0.125(3) Uani 1 1 d . . . . .
H16A H 0.276916 0.484905 0.852264 0.150 Uiso 1 1 calc R U . . .
C17 C 0.3098(4) 0.5361(4) 0.8918(7) 0.119(3) Uani 1 1 d . . . . .
C18 C 0.3116(3) 0.5697(4) 0.9068(7) 0.118(3) Uani 1 1 d . . . . .
C19 C 0.3626(3) 0.5744(3) 0.9433(7) 0.119(3) Uani 1 1 d . . . . .
C20 C 0.3976(4) 0.5879(3) 0.9756(6) 0.118(3) Uani 1 1 d . . . . .
C21 C 0.4128(3) 0.5660(4) 0.9866(7) 0.121(3) Uani 1 1 d . . . . .
H21A H 0.400781 0.541475 0.970963 0.145 Uiso 1 1 calc R U . . .
C22 C 0.4161(4) 0.6240(4) 0.9980(8) 0.128(3) Uani 1 1 d . . . . .
H22A H 0.406109 0.639398 0.990458 0.153 Uiso 1 1 calc R U . . .
C23 C 0.4471(6) 0.5811(5) 1.0222(11) 0.153(5) Uani 1 1 d . . . . .
H23A H 0.457895 0.566406 1.029904 0.184 Uiso 1 1 calc R U . . .
C24 C 0.4487(4) 0.6368(4) 1.0307(7) 0.123(3) Uani 1 1 d . . . . .
H24A H 0.461656 0.661630 1.044820 0.147 Uiso 1 1 calc R U . . .
C25 C 0.5286(4) 0.6207(4) 0.6834(9) 0.134(4) Uani 1 1 d . . . . .
H25A H 0.540936 0.607536 0.691901 0.160 Uiso 1 1 calc R U . . .
C26 C 0.5275(4) 0.6747(4) 0.6825(10) 0.140(4) Uani 1 1 d . . . . .
H26A H 0.539163 0.700237 0.690762 0.168 Uiso 1 1 calc R U . . .
C27 C 0.4914(3) 0.6572(3) 0.6595(7) 0.120(3) Uani 1 1 d . . . . .
H27A H 0.478956 0.670409 0.652885 0.144 Uiso 1 1 calc R U . . .
C28 C 0.4750(4) 0.6216(3) 0.6470(7) 0.121(3) Uani 1 1 d . . . . .
C29 C 0.4389(3) 0.6015(3) 0.6162(7) 0.116(3) Uani 1 1 d . . . . .
C30 C 0.3895(3) 0.5582(3) 0.5706(7) 0.117(3) Uani 1 1 d . . . . .
C31 C 0.3845(4) 0.5898(3) 0.5775(7) 0.122(3) Uani 1 1 d . . . . .
C32 C 0.3597(4) 0.5255(4) 0.5433(8) 0.127(3) Uani 1 1 d . . . . .
H32A H 0.360650 0.503568 0.542134 0.153 Uiso 1 1 calc R U . . .
C33 C 0.3533(4) 0.5891(3) 0.5577(8) 0.121(3) Uani 1 1 d . . . . .
H33A H 0.350606 0.609835 0.564437 0.146 Uiso 1 1 calc R U . . .
C34 C 0.3294(3) 0.5264(3) 0.5186(7) 0.121(3) Uani 1 1 d . . . . .
H34A H 0.310830 0.505675 0.495303 0.145 Uiso 1 1 calc R U . . .
C35 C 0.3254(3) 0.5575(3) 0.5273(7) 0.116(3) Uani 1 1 d . . . . .
C36 C 0.2909(4) 0.5560(4) 0.5046(6) 0.120(3) Uani 1 1 d . . . . .
C37 C 0.2930(3) 0.5863(3) 0.4737(8) 0.121(3) Uani 1 1 d . . . . .
H37A H 0.315604 0.608271 0.468065 0.145 Uiso 1 1 calc R U . . .
C38 C 0.2572(4) 0.5246(4) 0.5158(7) 0.127(3) Uani 1 1 d . . . . .
H38A H 0.256905 0.504188 0.537000 0.152 Uiso 1 1 calc R U . . .
C39 C 0.2247(4) 0.5215(4) 0.4981(8) 0.126(3) Uani 1 1 d . . . . .
H39A H 0.202170 0.499920 0.507253 0.151 Uiso 1 1 calc R U . . .
C40 C 0.2603(4) 0.5833(4) 0.4511(7) 0.128(3) Uani 1 1 d . . . . .
C41 C 0.2260(4) 0.5517(3) 0.4657(8) 0.123(3) Uani 1 1 d . . . . .
C42 C 0.4941(4) 0.6020(4) 0.6617(9) 0.129(3) Uani 1 1 d . . . . .
H42A H 0.482273 0.576226 0.656117 0.155 Uiso 1 1 calc R U . . .
C43 C 0.2197(4) 0.5936(4) 0.4093(7) 0.121(3) Uani 1 1 d . . . . .
C44 C 0.2011(4) 0.6108(4) 0.3779(7) 0.124(3) Uani 1 1 d . . . . .
C45 C 0.2225(4) 0.6464(4) 0.3527(9) 0.131(4) Uani 1 1 d . . . . .
H45A H 0.248146 0.659144 0.359333 0.157 Uiso 1 1 calc R U . . .
C46 C 0.1646(4) 0.5941(4) 0.3660(10) 0.140(4) Uani 1 1 d . . . . .
H46A H 0.149086 0.569825 0.381596 0.168 Uiso 1 1 calc R U . . .
C47 C 0.1491(4) 0.6136(5) 0.3288(9) 0.135(4) Uani 1 1 d . . . . .
H47A H 0.123533 0.601559 0.320771 0.162 Uiso 1 1 calc R U . . .
C48 C 0.2053(4) 0.6636(4) 0.3167(8) 0.132(4) Uani 1 1 d . . . . .
H48A H 0.220056 0.687707 0.299617 0.158 Uiso 1 1 calc R U . . .
C1P C 0.4804(6) 0.6366(9) 1.2031(8) 0.171(8) Uani 1 1 d . . . . .
C2P C 0.4808(9) 0.6025(10) 1.2023(13) 0.196(8) Uani 1 1 d D U . . .
H2PA H 0.459201 0.579534 1.207280 0.235 Uiso 1 1 calc R U . . .
C3P C 0.5159(8) 0.6059(9) 1.1936(15) 0.216(10) Uani 1 1 d D U . . .
H3PA H 0.516496 0.583820 1.191222 0.260 Uiso 1 1 calc R U . . .
C4P C 0.5502(8) 0.6390(8) 1.1881(16) 0.221(10) Uani 1 1 d D U . . .
C5P C 0.5491(6) 0.6726(8) 1.1894(14) 0.190(9) Uani 1 1 d . U . . .
H5PA H 0.570547 0.695793 1.186050 0.228 Uiso 1 1 calc R U . . .
C6P C 0.5119(7) 0.6684(8) 1.1963(11) 0.169(6) Uani 1 1 d . . . . .
H6PA H 0.510523 0.690138 1.195868 0.203 Uiso 1 1 calc R U . . .
C7P C 0.4465(7) 0.6359(8) 1.2057(15) 0.187(8) Uani 1 1 d . . . . .
H7P1 H 0.426599 0.610602 1.210649 0.281 Uiso 1 1 calc R U . . .
H7P2 H 0.446328 0.650274 1.245241 0.281 Uiso 1 1 calc R U . . .
H7P3 H 0.443040 0.646228 1.162883 0.281 Uiso 1 1 calc R U . . .
C8P C 0.5910(12) 0.6501(13) 1.170(2) 0.240(11) Uani 1 1 d . U . . .
H8PA H 0.596341 0.666052 1.128130 0.288 Uiso 1 1 calc R U . . .
C9P C 0.5889(14) 0.6138(12) 1.138(3) 0.263(17) Uani 1 1 d . U . . .
H9P1 H 0.567905 0.601790 1.106607 0.394 Uiso 1 1 calc R U . . .
H9P2 H 0.611343 0.620508 1.112033 0.394 Uiso 1 1 calc R U . . .
H9P3 H 0.586190 0.597103 1.175401 0.394 Uiso 1 1 calc R U . . .
C10P C 0.6193(15) 0.6734(12) 1.217(3) 0.267(18) Uani 1 1 d . U . . .
H10E H 0.643027 0.678109 1.200025 0.401 Uiso 1 1 calc R U . . .
H10F H 0.619496 0.696548 1.222201 0.401 Uiso 1 1 calc R U . . .
H10G H 0.614625 0.661388 1.262648 0.401 Uiso 1 1 calc R U . . .
C11P C 0.1676(8) 0.6691(6) 0.1564(9) 0.157(5) Uani 1 1 d . U . . .
C12P C 0.1825(6) 0.7062(5) 0.1705(11) 0.156(5) Uani 1 1 d . . . . .
H12A H 0.208254 0.721962 0.171012 0.187 Uiso 1 1 calc R U . . .
C13P C 0.1590(5) 0.7201(5) 0.1838(8) 0.135(4) Uani 1 1 d . . . . .
H13A H 0.169129 0.745678 0.189975 0.162 Uiso 1 1 calc R U . . .
C14P C 0.1205(4) 0.6971(5) 0.1884(8) 0.137(4) Uani 1 1 d . . . . .
C15P C 0.1076(7) 0.6583(5) 0.1718(10) 0.153(5) Uani 1 1 d . . . . .
H15B H 0.082269 0.640953 0.172628 0.183 Uiso 1 1 calc R U . . .
C16P C 0.1336(7) 0.6468(6) 0.1542(10) 0.159(6) Uani 1 1 d . U . . .
H16B H 0.125095 0.622219 0.140828 0.191 Uiso 1 1 calc R U . . .
C17P C 0.1967(8) 0.6569(7) 0.1443(12) 0.173(7) Uani 1 1 d . . . . .
H17A H 0.221239 0.678102 0.148231 0.260 Uiso 1 1 calc R U . . .
H17B H 0.193478 0.638664 0.179107 0.260 Uiso 1 1 calc R U . . .
H17C H 0.193387 0.646222 0.098037 0.260 Uiso 1 1 calc R U . . .
C18P C 0.0951(6) 0.7103(6) 0.2087(11) 0.152(5) Uani 1 1 d . . . . .
H18A H 0.072863 0.688682 0.227950 0.182 Uiso 1 1 calc R U . . .
C19P C 0.1078(9) 0.7380(9) 0.2614(14) 0.190(9) Uani 1 1 d . . . . .
H19A H 0.088980 0.744585 0.270561 0.285 Uiso 1 1 calc R U . . .
H19B H 0.112834 0.728749 0.303943 0.285 Uiso 1 1 calc R U . . .
H19C H 0.130143 0.759683 0.245665 0.285 Uiso 1 1 calc R U . . .
C20P C 0.0830(13) 0.7209(18) 0.1429(19) 0.29(3) Uani 1 1 d . . . . .
H20A H 0.074759 0.701022 0.109200 0.429 Uiso 1 1 calc R U . . .
H20B H 0.063003 0.725419 0.153513 0.429 Uiso 1 1 calc R U . . .
H20C H 0.103605 0.743066 0.123598 0.429 Uiso 1 1 calc R U . . .
C21P C 0.0421(5) 0.6960(5) 0.6929(12) 0.147(5) Uani 1 1 d . U . . .
C22P C 0.0586(6) 0.7274(5) 0.6469(12) 0.153(5) Uani 1 1 d . . . . .
H22B H 0.044808 0.727475 0.608264 0.184 Uiso 1 1 calc R U . . .
C23P C 0.0937(6) 0.7574(4) 0.6561(11) 0.152(5) Uani 1 1 d . U . . .
H23B H 0.103442 0.777330 0.624535 0.182 Uiso 1 1 calc R U . . .
C24P C 0.1139(5) 0.7572(6) 0.7131(13) 0.164(5) Uani 1 1 d . U . . .
C25P C 0.0991(5) 0.7271(6) 0.7637(11) 0.153(5) Uani 1 1 d . U . . .
H25B H 0.112553 0.727731 0.803492 0.184 Uiso 1 1 calc R U . . .
C26P C 0.0649(6) 0.6982(5) 0.7506(11) 0.154(5) Uani 1 1 d . U . . .
H26B H 0.055456 0.678171 0.781706 0.185 Uiso 1 1 calc R U . . .
C27P C 0.1509(7) 0.7892(6) 0.717(2) 0.214(14) Uani 1 1 d . . . . .
H27B H 0.163383 0.787198 0.758127 0.320 Uiso 1 1 calc R U . . .
H27C H 0.164687 0.790185 0.675562 0.320 Uiso 1 1 calc R U . . .
H27D H 0.149350 0.811495 0.720094 0.320 Uiso 1 1 calc R U . . .
C28P C 0.0069(6) 0.6658(7) 0.6834(15) 0.187(9) Uani 1 1 d D U . . .
H28P H 0.007640 0.644600 0.704270 0.224 Uiso 1 1 calc R U . . .
C29P C -0.0214(8) 0.6704(9) 0.727(3) 0.27(2) Uani 1 1 d D U . . .
H29A H -0.045781 0.649204 0.719451 0.401 Uiso 1 1 calc R U . . .
H29B H -0.015037 0.672285 0.775755 0.401 Uiso 1 1 calc R U . . .
H29C H -0.021420 0.692589 0.712040 0.401 Uiso 1 1 calc R U . . .
C31P C 0.6504(5) 0.7367(4) 0.6821(12) 0.214(8) Uani 1 1 d D U . . .
C32P C 0.6240(5) 0.7223(5) 0.6287(11) 0.195(8) Uani 1 1 d D U . . .
H32B H 0.614313 0.736412 0.609829 0.235 Uiso 1 1 calc R U . . .
C33P C 0.6121(4) 0.6865(5) 0.6036(10) 0.191(8) Uani 1 1 d D U . . .
H33B H 0.594809 0.676977 0.567001 0.229 Uiso 1 1 calc R U . . .
C34P C 0.6257(6) 0.6652(4) 0.6327(12) 0.187(7) Uani 1 1 d D U . . .
C35P C 0.6527(6) 0.6802(5) 0.6842(14) 0.212(8) Uani 1 1 d D U . . .
H35A H 0.662765 0.666235 0.702330 0.254 Uiso 1 1 calc R U . . .
C36P C 0.6651(4) 0.7158(5) 0.7091(11) 0.207(8) Uani 1 1 d D U . . .
H36A H 0.683291 0.725771 0.744026 0.249 Uiso 1 1 calc R U . . .
C30P C -0.0054(9) 0.6548(9) 0.6086(17) 0.222(12) Uani 1 1 d D U . . .
H30A H -0.030149 0.633640 0.608084 0.334 Uiso 1 1 calc R U . . .
H30B H -0.005278 0.675200 0.584300 0.334 Uiso 1 1 calc R U . . .
H30C H 0.011303 0.648507 0.585420 0.334 Uiso 1 1 calc R U . . .
C37P C 0.6619(11) 0.7725(8) 0.719(3) 0.277(19) Uani 1 1 d D U . . .
H37B H 0.650405 0.784988 0.696424 0.416 Uiso 1 1 calc R U . . .
H37C H 0.654323 0.767741 0.767329 0.416 Uiso 1 1 calc R U . . .
H37D H 0.688527 0.788005 0.716343 0.416 Uiso 1 1 calc R U . . .
C38P C 0.6118(9) 0.6254(5) 0.615(2) 0.207(9) Uani 1 1 d D U . . .
H38B H 0.584698 0.614469 0.612009 0.248 Uiso 1 1 calc R U . . .
C39P C 0.6233(9) 0.6226(10) 0.541(2) 0.220(12) Uani 1 1 d . U . . .
H39B H 0.601582 0.607839 0.512706 0.331 Uiso 1 1 calc R U . . .
H39C H 0.638519 0.611144 0.541829 0.331 Uiso 1 1 calc R U . . .
H39D H 0.637322 0.647118 0.520879 0.331 Uiso 1 1 calc R U . . .
C40P C 0.6165(10) 0.6014(9) 0.656(2) 0.217(11) Uani 1 1 d . U . . .
H40A H 0.605198 0.577342 0.634080 0.325 Uiso 1 1 calc R U . . .
H40B H 0.642638 0.610457 0.662760 0.325 Uiso 1 1 calc R U . . .
H40C H 0.605034 0.599239 0.701429 0.325 Uiso 1 1 calc R U . . .
S1S S 0.34188(11) 0.45164(10) 0.8916(2) 0.1314(9) Uani 1 1 d . U . . .
F1S F 0.3616(7) 0.4439(7) 1.0138(8) 0.229(7) Uani 1 1 d . U . . .
F2S F 0.3063(10) 0.4024(8) 0.9829(17) 0.319(16) Uani 1 1 d . . . . .
F3S F 0.3178(6) 0.4576(7) 1.0094(10) 0.226(7) Uani 1 1 d . . . . .
O1S O 0.3079(4) 0.4436(3) 0.8620(7) 0.149(3) Uani 1 1 d . . . . .
O2S O 0.3561(4) 0.4287(3) 0.8663(7) 0.150(3) Uani 1 1 d . . . . .
O3S O 0.3677(3) 0.4892(3) 0.8970(7) 0.141(3) Uani 1 1 d . . . . .
C1S C 0.3317(7) 0.4399(7) 0.9793(13) 0.170(6) Uani 1 1 d . U . . .
S2S S 0.52755(12) 0.63642(13) 0.4685(3) 0.1459(11) Uani 1 1 d . . . . .
F4S F 0.5453(5) 0.6279(6) 0.3454(8) 0.215(7) Uani 1 1 d . . . . .
F5S F 0.5863(4) 0.6768(5) 0.3987(11) 0.217(7) Uani 1 1 d . . . . .
F6S F 0.5391(5) 0.6771(5) 0.3629(9) 0.206(6) Uani 1 1 d . . . . .
O4S O 0.5448(5) 0.6164(6) 0.4901(9) 0.181(5) Uani 1 1 d . . . . .
O5S O 0.4905(3) 0.6154(3) 0.4512(10) 0.164(4) Uani 1 1 d . . . . .
O6S O 0.5351(5) 0.6681(5) 0.5092(9) 0.172(4) Uani 1 1 d . . . . .
C2S C 0.5511(6) 0.6564(7) 0.3900(15) 0.175(7) Uani 1 1 d . . . . .
S3S S 0.60238(13) 0.77633(15) 1.1632(3) 0.1607(14) Uani 1 1 d . . . . .
F7S F 0.5955(4) 0.7445(4) 1.2823(9) 0.188(4) Uani 1 1 d . . . . .
F8S F 0.6443(3) 0.7953(4) 1.2708(9) 0.191(5) Uani 1 1 d . . . . .
F9S F 0.5936(4) 0.7937(5) 1.2879(9) 0.190(4) Uani 1 1 d . . . . .
O7S O 0.6199(5) 0.8148(5) 1.1459(12) 0.187(6) Uani 1 1 d . . . . .
O8S O 0.5637(4) 0.7557(5) 1.1589(13) 0.200(7) Uani 1 1 d . . . . .
O9S O 0.6210(5) 0.7582(4) 1.1399(10) 0.176(5) Uani 1 1 d . . . . .
C3S C 0.6093(5) 0.7780(6) 1.2541(13) 0.162(6) Uani 1 1 d . . . . .
S4S S 0.7063(2) 0.8790(3) 1.4937(5) 0.215(3) Uani 1 1 d . U . . .
F10S F 0.6536(5) 0.8570(10) 1.4042(15) 0.286(13) Uani 1 1 d . U . . .
F11S F 0.7048(8) 0.8948(11) 1.3671(14) 0.298(12) Uani 1 1 d . U . . .
F12S F 0.6947(9) 0.8407(11) 1.3880(13) 0.280(11) Uani 1 1 d . U . . .
O10S O 0.7002(9) 0.9041(13) 1.511(2) 0.307(16) Uani 1 1 d . U . . .
O11S O 0.7434(5) 0.8922(7) 1.4866(17) 0.237(10) Uani 1 1 d . . . . .
O12S O 0.6842(7) 0.8493(7) 1.5305(15) 0.263(14) Uani 1 1 d . . . . .
C4S C 0.6875(8) 0.8698(15) 1.4078(19) 0.228(10) Uani 1 1 d . U . . .
O1M O 0.0652(3) 0.5331(3) 0.8046(10) 0.156(5) Uani 0.84 1 d . . P . .
H1M H 0.067728 0.514982 0.812642 0.233 Uiso 0.84 1 calc R U P . .
C1M C 0.0500(5) 0.5400(6) 0.8611(16) 0.166(8) Uani 0.84 1 d . . P . .
H1M1 H 0.056814 0.531862 0.903125 0.249 Uiso 0.84 1 calc R U P . .
H1M2 H 0.023342 0.526710 0.856406 0.249 Uiso 0.84 1 calc R U P . .
H1M3 H 0.058833 0.566202 0.864204 0.249 Uiso 0.84 1 calc R U P . .
O2M O 0.6836(4) 0.8044(5) 1.0652(10) 0.154(5) Uani 0.75 1 d D U P . .
H2M H 0.695525 0.824072 1.087055 0.231 Uiso 0.75 1 calc R U P . .
C2M C 0.6688(10) 0.8108(15) 1.0033(16) 0.220(15) Uani 0.75 1 d D U P . .
H2M1 H 0.676019 0.836636 1.000556 0.331 Uiso 0.75 1 calc R U P . .
H2M2 H 0.642099 0.795922 1.004450 0.331 Uiso 0.75 1 calc R U P . .
H2M3 H 0.678098 0.804052 0.962875 0.331 Uiso 0.75 1 calc R U P . .
O3M O 0.4438(6) 0.5155(4) 0.5660(11) 0.166(5) Uani 0.78 1 d . . P . .
H3M H 0.459669 0.519290 0.595975 0.248 Uiso 0.78 1 calc R U P . .
C3M C 0.458(2) 0.5250(12) 0.510(2) 0.26(3) Uani 0.78 1 d . . P . .
H3M1 H 0.475191 0.551344 0.510894 0.392 Uiso 0.78 1 calc R U P . .
H3M2 H 0.439380 0.519322 0.474991 0.392 Uiso 0.78 1 calc R U P . .
H3M3 H 0.471304 0.512080 0.499699 0.392 Uiso 0.78 1 calc R U P . .
O1N O 0.2690(11) 0.5919(15) 0.6503(12) 0.242(19) Uani 0.64 1 d . . P . .
O2N O 0.2633(12) 0.5455(16) 0.6833(18) 0.243(18) Uani 0.64 1 d . . P . .
N1N N 0.2828(7) 0.5791(12) 0.6802(11) 0.168(11) Uani 0.64 1 d . . P . .
C1N C 0.3149(7) 0.5876(8) 0.7110(10) 0.131(6) Uani 0.64 1 d . . P . .
H1N1 H 0.313099 0.565516 0.731261 0.196 Uiso 0.64 1 calc R U P . .
H1N2 H 0.334473 0.597674 0.676481 0.196 Uiso 0.64 1 calc R U P . .
H1N3 H 0.320301 0.605676 0.747458 0.196 Uiso 0.64 1 calc R U P . .

loop_
_atom_site_aniso_label
_atom_site_aniso_U_11
_atom_site_aniso_U_22
_atom_site_aniso_U_33
_atom_site_aniso_U_23
_atom_site_aniso_U_13
_atom_site_aniso_U_12
Ru1 0.1453(8) 0.1282(7) 0.1250(7) -0.0104(5) -0.0203(6) 0.0728(6)
Ru2 0.1278(7) 0.1266(7) 0.1389(8) 0.0017(5) 0.0034(5) 0.0710(5)
Ru3 0.1130(6) 0.1500(9) 0.1764(12) -0.0363(8) 0.0096(6) 0.0564(6)
Ru4 0.1350(8) 0.1443(8) 0.1431(9) -0.0059(6) -0.0247(6) 0.0647(6)
O1A 0.118(5) 0.132(6) 0.166(9) -0.004(5) -0.004(5) 0.062(5)
O1B 0.138(6) 0.151(7) 0.154(9) 0.000(6) -0.027(6) 0.076(6)
O2A 0.130(5) 0.132(6) 0.139(7) -0.004(5) 0.000(5) 0.070(5)
O2B 0.148(7) 0.147(7) 0.134(7) -0.040(6) -0.019(6) 0.066(6)
O3A 0.127(5) 0.143(6) 0.147(8) -0.009(5) -0.024(5) 0.070(5)
O3B 0.129(6) 0.140(6) 0.177(10) -0.042(6) -0.014(6) 0.074(5)
O4B 0.128(6) 0.139(7) 0.173(10) -0.014(7) 0.020(6) 0.059(5)
O4A 0.141(6) 0.152(7) 0.133(7) 0.009(5) -0.003(5) 0.077(6)
N1 0.114(6) 0.133(7) 0.132(7) -0.012(6) -0.003(5) 0.057(6)
N2 0.116(6) 0.110(5) 0.124(6) 0.006(4) 0.015(4) 0.061(4)
N3 0.110(5) 0.101(5) 0.135(7) -0.002(4) 0.000(5) 0.045(4)
N4 0.120(6) 0.121(6) 0.113(6) 0.006(5) 0.003(5) 0.063(5)
N5 0.112(5) 0.121(6) 0.118(6) -0.003(4) -0.002(4) 0.060(5)
N6 0.144(8) 0.130(7) 0.147(9) -0.006(6) -0.014(7) 0.071(7)
N7 0.123(6) 0.135(7) 0.163(10) -0.014(7) 0.011(6) 0.067(6)
N8 0.123(6) 0.119(6) 0.122(6) 0.003(5) 0.008(5) 0.061(5)
N9 0.113(5) 0.112(5) 0.135(7) 0.009(5) 0.004(5) 0.057(4)
N10 0.127(7) 0.124(6) 0.130(7) 0.000(5) -0.002(5) 0.069(5)
N11 0.120(6) 0.135(7) 0.141(8) -0.012(6) -0.020(6) 0.069(6)
N12 0.142(8) 0.123(7) 0.106(6) -0.013(5) -0.012(5) 0.055(6)
C1A 0.125(8) 0.145(10) 0.142(12) 0.011(8) -0.034(8) 0.054(7)
C2A 0.136(9) 0.130(8) 0.128(10) -0.007(6) -0.027(7) 0.061(7)
C3A 0.130(8) 0.135(9) 0.147(11) 0.014(8) 0.000(8) 0.073(7)
C4A 0.115(7) 0.124(7) 0.142(10) -0.014(7) -0.029(7) 0.059(6)
C5A 0.111(6) 0.134(8) 0.131(8) -0.010(6) -0.021(6) 0.061(6)
C6A 0.123(7) 0.130(8) 0.125(8) 0.005(6) -0.008(6) 0.071(6)
C7A 0.135(8) 0.108(6) 0.143(10) -0.001(6) -0.006(7) 0.071(6)
C8A 0.125(7) 0.120(7) 0.140(10) 0.013(6) 0.000(7) 0.069(6)
C9A 0.136(8) 0.122(7) 0.144(10) -0.008(7) -0.005(7) 0.071(7)
C10A 0.153(9) 0.129(8) 0.118(8) -0.017(6) -0.005(7) 0.080(7)
C1B 0.174(13) 0.137(10) 0.183(17) -0.016(11) -0.036(13) 0.096(10)
C2B 0.154(11) 0.135(10) 0.20(2) -0.029(11) -0.033(12) 0.088(9)
C3B 0.160(11) 0.133(9) 0.164(13) -0.022(9) -0.037(11) 0.092(9)
C4B 0.133(9) 0.156(11) 0.172(14) -0.057(10) -0.036(9) 0.085(8)
C5B 0.102(6) 0.129(8) 0.161(11) -0.031(7) -0.029(7) 0.063(6)
C6B 0.111(6) 0.124(8) 0.147(10) -0.019(7) -0.013(7) 0.060(6)
C7B 0.108(7) 0.127(9) 0.177(13) -0.028(8) -0.016(7) 0.046(6)
C8B 0.114(7) 0.122(8) 0.178(15) -0.029(9) -0.014(8) 0.056(6)
C9B 0.113(7) 0.136(9) 0.180(15) -0.016(9) 0.003(8) 0.055(7)
C10B 0.125(7) 0.117(7) 0.162(11) -0.019(7) 0.011(8) 0.062(6)
C1 0.142(10) 0.125(8) 0.139(10) -0.022(7) -0.015(7) 0.067(7)
C2 0.113(7) 0.127(9) 0.175(13) -0.009(8) 0.004(7) 0.062(7)
C3 0.111(6) 0.118(7) 0.150(9) 0.002(6) -0.009(6) 0.062(6)
C4 0.108(6) 0.115(7) 0.161(11) 0.021(7) 0.002(6) 0.051(5)
C5 0.118(7) 0.112(6) 0.130(8) -0.022(6) 0.000(6) 0.061(6)
C6 0.114(6) 0.117(6) 0.115(7) 0.008(5) -0.001(5) 0.065(5)
C7 0.115(6) 0.103(6) 0.120(7) -0.006(5) 0.008(5) 0.050(5)
C8 0.109(6) 0.124(7) 0.125(8) -0.006(6) 0.011(5) 0.061(6)
C9 0.110(6) 0.110(6) 0.121(7) 0.010(5) 0.009(5) 0.061(5)
C10 0.112(6) 0.102(5) 0.115(6) 0.013(5) 0.009(5) 0.046(5)
C11 0.106(6) 0.108(6) 0.133(8) 0.010(5) -0.001(5) 0.050(5)
C12 0.107(6) 0.115(6) 0.136(9) 0.003(6) -0.002(5) 0.057(5)
C13 0.108(6) 0.121(7) 0.125(8) -0.003(6) -0.003(5) 0.053(5)
C14 0.125(7) 0.126(7) 0.123(7) 0.011(6) 0.008(6) 0.073(6)
C15 0.114(6) 0.117(7) 0.135(9) -0.007(6) 0.005(6) 0.055(6)
C16 0.123(7) 0.116(7) 0.139(9) -0.003(6) -0.019(6) 0.061(6)
C17 0.124(7) 0.122(7) 0.121(7) 0.002(6) 0.007(6) 0.068(6)
C18 0.113(6) 0.133(8) 0.111(7) 0.002(5) -0.002(5) 0.064(6)
C19 0.108(6) 0.120(7) 0.116(7) 0.018(6) 0.004(5) 0.047(5)
C20 0.132(7) 0.110(6) 0.107(6) 0.012(5) -0.001(5) 0.057(6)
C21 0.118(7) 0.124(7) 0.125(8) -0.011(6) -0.014(6) 0.064(6)
C22 0.131(8) 0.132(8) 0.125(8) 0.012(6) 0.005(6) 0.069(7)
C23 0.173(13) 0.144(11) 0.166(13) 0.000(9) -0.024(11) 0.096(10)
C24 0.119(7) 0.118(7) 0.120(8) -0.001(5) 0.001(6) 0.050(6)
C25 0.133(9) 0.131(8) 0.146(10) -0.024(7) -0.009(7) 0.072(7)
C26 0.129(8) 0.119(7) 0.154(11) -0.003(7) 0.016(8) 0.049(7)
C27 0.117(7) 0.113(7) 0.126(8) -0.001(5) 0.012(6) 0.055(6)
C28 0.121(7) 0.106(6) 0.129(8) 0.007(5) 0.018(6) 0.051(5)
C29 0.118(6) 0.120(7) 0.112(7) 0.002(5) 0.004(5) 0.061(6)
C30 0.112(6) 0.116(6) 0.111(7) -0.004(5) -0.008(5) 0.050(5)
C31 0.118(7) 0.112(6) 0.129(8) 0.008(6) -0.008(6) 0.051(5)
C32 0.120(7) 0.122(7) 0.140(9) -0.003(6) -0.006(6) 0.060(6)
C33 0.128(7) 0.118(7) 0.128(8) -0.007(6) 0.006(6) 0.069(6)
C34 0.112(6) 0.111(6) 0.128(8) -0.017(6) -0.002(6) 0.048(5)
C35 0.121(7) 0.109(6) 0.115(7) 0.006(5) 0.004(5) 0.054(5)
C36 0.129(8) 0.129(8) 0.098(6) -0.004(5) -0.003(5) 0.062(6)
C37 0.106(6) 0.115(6) 0.144(9) -0.005(6) -0.007(6) 0.056(5)
C38 0.133(8) 0.136(8) 0.116(7) -0.003(6) 0.002(6) 0.072(7)
C39 0.117(7) 0.129(8) 0.129(8) 0.016(6) 0.004(6) 0.060(6)
C40 0.134(8) 0.136(8) 0.120(8) 0.014(6) 0.015(6) 0.072(7)
C41 0.123(7) 0.112(6) 0.132(8) 0.005(6) 0.001(6) 0.057(6)
C42 0.119(7) 0.126(7) 0.148(10) -0.015(7) -0.007(7) 0.065(6)
C43 0.135(8) 0.132(8) 0.119(7) -0.006(6) -0.001(6) 0.085(7)
C44 0.140(8) 0.124(7) 0.117(7) -0.009(6) -0.009(6) 0.072(7)
C45 0.117(7) 0.125(8) 0.144(9) -0.002(7) -0.022(7) 0.055(6)
C46 0.127(8) 0.127(8) 0.176(13) 0.009(8) 0.008(8) 0.071(7)
C47 0.131(8) 0.149(10) 0.140(10) 0.006(8) 0.003(7) 0.082(8)
C48 0.142(9) 0.120(7) 0.136(9) -0.014(6) -0.024(7) 0.067(7)
C1P 0.167(15) 0.26(3) 0.093(8) -0.013(10) -0.007(8) 0.113(17)
C2P 0.24(2) 0.23(2) 0.147(13) -0.006(13) -0.046(15) 0.139(18)
C3P 0.27(2) 0.242(19) 0.160(16) -0.014(15) -0.049(18) 0.143(18)
C4P 0.233(18) 0.26(2) 0.22(2) -0.080(18) -0.122(18) 0.169(16)
C5P 0.152(13) 0.231(18) 0.194(19) -0.089(17) -0.061(13) 0.101(14)
C6P 0.166(15) 0.198(18) 0.142(12) -0.013(12) -0.026(10) 0.090(15)
C7P 0.165(15) 0.180(17) 0.182(18) -0.024(14) 0.010(13) 0.060(13)
C8P 0.25(2) 0.28(2) 0.26(2) -0.100(19) -0.111(18) 0.179(18)
C9P 0.32(3) 0.26(3) 0.29(3) -0.09(2) -0.16(3) 0.20(3)
C10P 0.32(4) 0.25(3) 0.27(3) -0.02(2) -0.13(3) 0.17(3)
C11P 0.212(17) 0.172(14) 0.126(10) -0.011(9) -0.023(11) 0.124(14)
C12P 0.173(13) 0.136(10) 0.166(14) -0.030(9) -0.026(11) 0.084(10)
C13P 0.146(10) 0.150(10) 0.128(9) -0.012(7) -0.014(7) 0.087(8)
C14P 0.136(9) 0.151(10) 0.122(8) 0.021(7) 0.008(7) 0.071(8)
C15P 0.190(15) 0.143(10) 0.130(10) -0.003(8) -0.017(10) 0.087(11)
C16P 0.199(16) 0.146(11) 0.141(12) -0.024(9) -0.032(11) 0.093(11)
C17P 0.23(2) 0.180(15) 0.167(14) -0.034(12) -0.020(14) 0.146(16)
C18P 0.157(11) 0.157(11) 0.160(13) 0.002(10) -0.014(10) 0.093(10)
C19P 0.21(2) 0.25(3) 0.167(16) -0.015(17) -0.032(15) 0.16(2)
C20P 0.30(4) 0.54(8) 0.19(2) 0.04(4) 0.00(2) 0.33(6)
C21P 0.137(9) 0.140(10) 0.184(14) -0.009(9) 0.005(9) 0.084(8)
C22P 0.156(12) 0.158(12) 0.168(13) 0.006(10) 0.006(10) 0.095(11)
C23P 0.186(13) 0.126(8) 0.172(13) 0.014(8) 0.045(11) 0.098(9)
C24P 0.140(10) 0.173(12) 0.180(13) -0.014(11) 0.023(9) 0.080(9)
C25P 0.156(10) 0.186(13) 0.151(11) -0.037(10) -0.010(8) 0.110(10)
C26P 0.168(12) 0.154(11) 0.173(13) 0.028(10) 0.044(10) 0.106(10)
C27P 0.176(16) 0.144(13) 0.29(3) -0.088(18) 0.020(18) 0.056(12)
C28P 0.138(11) 0.162(14) 0.26(3) 0.024(15) 0.042(14) 0.077(11)
C29P 0.153(17) 0.18(2) 0.47(7) 0.02(3) 0.08(3) 0.083(15)
C31P 0.139(11) 0.190(15) 0.28(2) -0.003(15) 0.061(13) 0.059(10)
C32P 0.138(10) 0.204(15) 0.238(19) 0.016(14) 0.068(11) 0.081(10)
C33P 0.136(10) 0.182(14) 0.229(18) -0.003(14) 0.033(11) 0.060(10)
C34P 0.164(11) 0.177(12) 0.225(16) -0.009(12) 0.036(12) 0.090(10)
C35P 0.144(11) 0.183(14) 0.29(2) -0.002(16) 0.032(14) 0.070(11)
C36P 0.118(9) 0.195(14) 0.30(2) -0.009(15) 0.053(12) 0.072(9)
C30P 0.183(19) 0.19(2) 0.27(3) -0.04(2) 0.01(2) 0.072(16)
C37P 0.24(3) 0.20(2) 0.38(5) -0.04(3) 0.10(3) 0.10(2)
C38P 0.202(16) 0.183(15) 0.23(2) -0.020(15) 0.040(15) 0.090(13)
C39P 0.20(2) 0.22(2) 0.26(3) -0.05(2) 0.02(2) 0.123(19)
C40P 0.24(2) 0.190(19) 0.26(3) -0.01(2) 0.04(2) 0.139(19)
S1S 0.149(2) 0.1201(18) 0.129(2) -0.0007(15) -0.0042(17) 0.0701(17)
F1S 0.31(2) 0.292(19) 0.152(9) -0.018(10) -0.029(11) 0.203(18)
F2S 0.36(3) 0.26(2) 0.32(3) 0.17(2) 0.13(3) 0.14(2)
F3S 0.264(18) 0.29(2) 0.171(11) -0.025(12) 0.017(11) 0.169(16)
O1S 0.158(8) 0.146(7) 0.148(7) -0.006(6) -0.021(6) 0.080(6)
O2S 0.176(9) 0.136(6) 0.155(8) -0.010(6) 0.003(7) 0.091(6)
O3S 0.131(6) 0.121(5) 0.164(8) -0.017(5) -0.011(5) 0.058(5)
C1S 0.173(12) 0.198(15) 0.159(13) -0.017(12) 0.003(11) 0.109(12)
S2S 0.141(2) 0.156(3) 0.153(3) -0.004(2) -0.004(2) 0.083(2)
F4S 0.239(14) 0.293(19) 0.166(9) -0.068(11) -0.029(9) 0.173(15)
F5S 0.143(8) 0.236(15) 0.233(15) 0.002(12) 0.046(9) 0.066(8)
F6S 0.209(12) 0.222(13) 0.195(12) 0.048(10) 0.004(10) 0.113(11)
O4S 0.188(11) 0.229(15) 0.170(10) 0.015(10) -0.017(9) 0.137(12)
O5S 0.128(6) 0.140(7) 0.226(13) -0.003(8) 0.009(7) 0.068(6)
O6S 0.178(10) 0.181(10) 0.172(11) -0.025(8) 0.011(8) 0.101(9)
C2S 0.168(15) 0.179(15) 0.20(2) 0.013(14) -0.028(13) 0.104(13)
S3S 0.130(2) 0.161(3) 0.182(4) 0.013(3) -0.001(2) 0.066(2)
F7S 0.197(10) 0.150(7) 0.220(12) -0.006(8) -0.001(9) 0.088(7)
F8S 0.145(7) 0.204(11) 0.214(12) -0.025(9) -0.022(7) 0.080(7)
F9S 0.175(9) 0.226(13) 0.193(11) -0.006(9) 0.009(8) 0.118(9)
O7S 0.183(11) 0.164(10) 0.235(16) 0.033(10) 0.036(11) 0.102(9)
O8S 0.128(8) 0.190(12) 0.253(19) -0.004(12) -0.036(10) 0.059(8)
O9S 0.189(11) 0.157(9) 0.194(12) -0.011(8) 0.014(9) 0.096(9)
C3S 0.124(9) 0.179(15) 0.194(17) 0.000(12) -0.014(10) 0.084(10)
S4S 0.150(4) 0.268(9) 0.183(5) -0.009(6) 0.015(4) 0.073(5)
F10S 0.155(10) 0.37(3) 0.26(2) 0.04(2) -0.016(11) 0.070(14)
F11S 0.229(18) 0.37(3) 0.223(18) 0.07(2) 0.021(15) 0.10(2)
F12S 0.28(2) 0.37(3) 0.201(17) -0.068(18) 0.000(15) 0.17(2)
O10S 0.212(19) 0.32(3) 0.32(3) -0.03(3) 0.10(2) 0.08(2)
O11S 0.133(9) 0.225(18) 0.30(3) -0.023(18) -0.020(12) 0.050(10)
O12S 0.188(15) 0.23(2) 0.23(2) 0.036(16) 0.028(14) -0.001(15)
C4S 0.157(16) 0.31(3) 0.188(17) 0.034(19) 0.035(13) 0.093(18)
O1M 0.106(6) 0.111(6) 0.237(15) 0.015(7) 0.036(8) 0.045(5)
C1M 0.109(9) 0.148(13) 0.21(2) -0.004(13) 0.027(11) 0.038(9)
O2M 0.112(7) 0.159(10) 0.190(13) -0.001(9) -0.023(8) 0.067(7)
C2M 0.18(2) 0.26(3) 0.22(3) 0.05(3) 0.06(2) 0.10(2)
O3M 0.222(17) 0.135(9) 0.156(13) 0.009(8) 0.009(11) 0.103(10)
C3M 0.47(9) 0.18(3) 0.17(3) -0.03(2) 0.01(4) 0.19(4)
O1N 0.28(3) 0.47(6) 0.125(12) 0.01(2) 0.005(16) 0.31(4)
O2N 0.22(3) 0.29(4) 0.16(2) -0.02(2) 0.06(2) 0.08(3)
N1N 0.129(13) 0.28(3) 0.103(11) 0.013(16) 0.015(10) 0.106(19)
C1N 0.142(14) 0.171(17) 0.098(10) 0.028(10) 0.016(9) 0.091(13)

loop_
_atom_type_symbol
_atom_type_description
_atom_type_scat_dispersion_real
_atom_type_scat_dispersion_imag
_atom_type_scat_source
C C -0.0020 0.0016 'International Tables Vol C Tables 4.2.6.8 and 6.1.1.4'
H H 0.0000 0.0000 'International Tables Vol C Tables 4.2.6.8 and 6.1.1.4'
N N -0.0030 0.0032 'International Tables Vol C Tables 4.2.6.8 and 6.1.1.4'
O O -0.0041 0.0059 'International Tables Vol C Tables 4.2.6.8 and 6.1.1.4'
F F -0.0052 0.0100 'International Tables Vol C Tables 4.2.6.8 and 6.1.1.4'
S S 0.1028 0.1208 'International Tables Vol C Tables 4.2.6.8 and 6.1.1.4'
Ru Ru -1.4671 0.8177 'International Tables Vol C Tables 4.2.6.8 and 6.1.1.4'

loop_
_geom_angle_atom_site_label_1
_geom_angle_atom_site_label_2
_geom_angle_atom_site_label_3
_geom_angle
_geom_angle_site_symmetry_1
_geom_angle_site_symmetry_3
_geom_angle_publ_flag
O4A Ru1 O3A 87.4(5) . . ?
O4A Ru1 N12 82.9(4) . . ?
O3A Ru1 N12 82.5(4) . . ?
O4A Ru1 C11P 129.5(8) . . ?
O3A Ru1 C11P 141.9(8) . . ?
N12 Ru1 C11P 92.1(6) . . ?
O4A Ru1 C12P 97.5(6) . . ?
O3A Ru1 C12P 167.2(6) . . ?
N12 Ru1 C12P 109.7(6) . . ?
C11P Ru1 C12P 37.7(8) . . ?
O4A Ru1 C15P 145.0(6) . . ?
O3A Ru1 C15P 89.5(7) . . ?
N12 Ru1 C15P 131.2(6) . . ?
C11P Ru1 C15P 66.1(9) . . ?
C12P Ru1 C15P 79.7(8) . . ?
O4A Ru1 C13P 88.7(5) . . ?
O3A Ru1 C13P 131.2(5) . . ?
N12 Ru1 C13P 144.9(5) . . ?
C11P Ru1 C13P 67.5(6) . . ?
C12P Ru1 C13P 37.7(7) . . ?
C15P Ru1 C13P 67.7(7) . . ?
O4A Ru1 C16P 162.2(8) . . ?
O3A Ru1 C16P 110.3(8) . . ?
N12 Ru1 C16P 100.5(6) . . ?
C11P Ru1 C16P 33.7(9) . . ?
C12P Ru1 C16P 64.9(8) . . ?
C15P Ru1 C16P 38.6(9) . . ?
C13P Ru1 C16P 78.5(7) . . ?
O4A Ru1 C14P 106.6(6) . . ?
O3A Ru1 C14P 98.3(5) . . ?
N12 Ru1 C14P 170.5(6) . . ?
C11P Ru1 C14P 81.4(6) . . ?
C12P Ru1 C14P 69.0(7) . . ?
C15P Ru1 C14P 39.6(7) . . ?
C13P Ru1 C14P 37.6(6) . . ?
C16P Ru1 C14P 70.2(7) . . ?
O1A Ru2 O2A 88.3(4) . . ?
O1A Ru2 N1 80.8(4) . . ?
O2A Ru2 N1 84.4(4) . . ?
O1A Ru2 C24P 161.0(8) . . ?
O2A Ru2 C24P 91.0(6) . . ?
N1 Ru2 C24P 118.1(8) . . ?
O1A Ru2 C26P 115.1(7) . . ?
O2A Ru2 C26P 156.5(7) . . ?
N1 Ru2 C26P 96.3(5) . . ?
C24P Ru2 C26P 67.8(8) . . ?
O1A Ru2 C22P 96.6(7) . . ?
O2A Ru2 C22P 114.8(6) . . ?
N1 Ru2 C22P 160.6(6) . . ?
C24P Ru2 C22P 66.6(8) . . ?
C26P Ru2 C22P 67.3(8) . . ?
O1A Ru2 C25P 150.3(7) . . ?
O2A Ru2 C25P 120.1(6) . . ?
N1 Ru2 C25P 93.0(6) . . ?
C24P Ru2 C25P 39.4(9) . . ?
C26P Ru2 C25P 36.4(8) . . ?
C22P Ru2 C25P 79.8(7) . . ?
O1A Ru2 C23P 123.7(7) . . ?
O2A Ru2 C23P 89.0(5) . . ?
N1 Ru2 C23P 154.5(7) . . ?
C24P Ru2 C23P 37.3(9) . . ?
C26P Ru2 C23P 80.4(6) . . ?
C22P Ru2 C23P 37.0(8) . . ?
C25P Ru2 C23P 69.3(8) . . ?
O1A Ru2 C21P 90.9(6) . . ?
O2A Ru2 C21P 152.5(6) . . ?
N1 Ru2 C21P 122.7(6) . . ?
C24P Ru2 C21P 81.0(7) . . ?
C26P Ru2 C21P 38.0(8) . . ?
C22P Ru2 C21P 38.0(8) . . ?
C25P Ru2 C21P 68.0(7) . . ?
C23P Ru2 C21P 68.8(7) . . ?
O3B Ru3 O4B 88.9(5) . . ?
O3B Ru3 N7 83.1(5) . . ?
O4B Ru3 N7 85.5(5) . . ?
O3B Ru3 C32P 165.9(5) . . ?
O4B Ru3 C32P 104.1(6) . . ?
N7 Ru3 C32P 103.2(7) . . ?
O3B Ru3 C33P 129.8(6) . . ?
O4B Ru3 C33P 139.9(7) . . ?
N7 Ru3 C33P 88.8(6) . . ?
C32P Ru3 C33P 39.2(4) . . ?
O3B Ru3 C31P 138.2(7) . . ?
O4B Ru3 C31P 88.8(6) . . ?
N7 Ru3 C31P 138.3(8) . . ?
C32P Ru3 C31P 38.9(4) . . ?
C33P Ru3 C31P 69.8(5) . . ?
O3B Ru3 C34P 96.7(6) . . ?
O4B Ru3 C34P 169.5(6) . . ?
N7 Ru3 C34P 104.0(6) . . ?
C32P Ru3 C34P 69.7(5) . . ?
C33P Ru3 C34P 38.0(4) . . ?
C31P Ru3 C34P 81.1(6) . . ?
O3B Ru3 C36P 103.7(7) . . ?
O4B Ru3 C36P 103.4(6) . . ?
N7 Ru3 C36P 168.8(7) . . ?
C32P Ru3 C36P 68.3(5) . . ?
C33P Ru3 C36P 80.0(5) . . ?
C31P Ru3 C36P 37.2(4) . . ?
C34P Ru3 C36P 66.6(5) . . ?
O3B Ru3 C35P 86.6(7) . . ?
O4B Ru3 C35P 135.6(7) . . ?
N7 Ru3 C35P 137.4(6) . . ?
C32P Ru3 C35P 80.3(6) . . ?
C33P Ru3 C35P 67.0(5) . . ?
C31P Ru3 C35P 66.8(5) . . ?
C34P Ru3 C35P 36.6(4) . . ?
C36P Ru3 C35P 36.3(4) . . ?
O2B Ru4 O1B 88.1(5) . . ?
O2B Ru4 N6 84.7(5) . . ?
O1B Ru4 N6 82.4(5) . . ?
O2B Ru4 C3P 152.9(9) . . ?
O1B Ru4 C3P 95.0(10) . . ?
N6 Ru4 C3P 122.5(9) . . ?
O2B Ru4 C6P 93.0(8) . . ?
O1B Ru4 C6P 163.2(7) . . ?
N6 Ru4 C6P 114.3(7) . . ?
C3P Ru4 C6P 76.6(11) . . ?
O2B Ru4 C4P 115.2(10) . . ?
O1B Ru4 C4P 96.6(9) . . ?
N6 Ru4 C4P 160.2(10) . . ?
C3P Ru4 C4P 37.7(5) . . ?
C6P Ru4 C4P 67.9(10) . . ?
O2B Ru4 C5P 89.3(10) . . ?
O1B Ru4 C5P 124.3(7) . . ?
N6 Ru4 C5P 152.4(7) . . ?
C3P Ru4 C5P 66.7(12) . . ?
C6P Ru4 C5P 39.0(9) . . ?
C4P Ru4 C5P 37.5(10) . . ?
O2B Ru4 C1P 118.0(9) . . ?
O1B Ru4 C1P 152.8(9) . . ?
N6 Ru4 C1P 91.9(7) . . ?
C3P Ru4 C1P 65.7(11) . . ?
C6P Ru4 C1P 34.5(10) . . ?
C4P Ru4 C1P 79.9(10) . . ?
C5P Ru4 C1P 67.4(9) . . ?
O2B Ru4 C2P 154.7(8) . . ?
O1B Ru4 C2P 116.9(9) . . ?
N6 Ru4 C2P 94.2(8) . . ?
C3P Ru4 C2P 37.0(5) . . ?
C6P Ru4 C2P 64.5(11) . . ?
C4P Ru4 C2P 68.5(10) . . ?
C5P Ru4 C2P 80.1(12) . . ?
C1P Ru4 C2P 36.7(10) . . ?
C3A O1A Ru2 129.4(10) . . ?
C3B O1B Ru4 128.2(10) . . ?
C7A O2A Ru2 126.7(9) . . ?
C7B O2B Ru4 130.4(11) . . ?
C4A O3A Ru1 128.1(10) . . ?
C4B O3B Ru3 128.7(11) . . ?
C8B O4B Ru3 125.7(11) . . ?
C8A O4A Ru1 129.2(10) . . ?
C1 N1 C2 121.6(14) . . ?
C1 N1 Ru2 119.4(11) . . ?
C2 N1 Ru2 118.9(9) . . ?
C6 N2 C7 105.5(10) . . ?
C8 N3 C6 105.3(10) . . ?
C8 N3 H3 127.4 . . ?
C6 N3 H3 127.4 . . ?
C17 N4 C19 107.4(10) . . ?
C19 N5 C18 106.9(10) . . ?
C19 N5 H5 126.6 . . ?
C18 N5 H5 126.6 . . ?
C23 N6 C24 120.1(14) . . ?
C23 N6 Ru4 120.9(11) . . ?
C24 N6 Ru4 118.9(10) . . ?
C25 N7 C26 114.8(13) . . ?
C25 N7 Ru3 122.2(10) . . ?
C26 N7 Ru3 122.5(10) . . ?
C29 N8 C31 106.6(11) . . ?
C30 N9 C29 106.5(10) . . ?
C30 N9 H9A 126.8 . . ?
C29 N9 H9A 126.8 . . ?
C43 N10 C40 104.7(12) . . ?
C43 N10 H10A 127.7 . . ?
C40 N10 H10A 127.7 . . ?
C41 N11 C43 106.6(11) . . ?
C47 N12 C48 119.7(13) . . ?
C47 N12 Ru1 121.7(10) . . ?
C48 N12 Ru1 118.6(10) . . ?
C2A C1A C3A 121.4(16) . . ?
C2A C1A H1AA 119.3 . . ?
C3A C1A H1AA 119.3 . . ?
C1A C2A C4A 122.6(14) . . ?
C1A C2A H2AA 118.7 . . ?
C4A C2A H2AA 118.7 . . ?
O1A C3A C1A 115.2(15) . . ?
O1A C3A C5A 126.4(15) . . ?
C1A C3A C5A 118.4(17) . . ?
O3A C4A C6A 128.4(15) . . ?
O3A C4A C2A 113.9(12) . . ?
C6A C4A C2A 117.6(15) . . ?
C7A C5A C3A 120.6(15) . . ?
C7A C5A C6A 120.5(13) . . ?
C3A C5A C6A 118.8(13) . . ?
C4A C6A C8A 121.4(15) . . ?
C4A C6A C5A 120.6(13) . . ?
C8A C6A C5A 117.9(13) . . ?
O2A C7A C9A 116.1(13) . . ?
O2A C7A C5A 127.5(14) . . ?
C9A C7A C5A 116.4(14) . . ?
O4A C8A C6A 125.2(14) . . ?
O4A C8A C10A 114.9(13) . . ?
C6A C8A C10A 119.9(15) . . ?
C10A C9A C7A 125.0(14) . . ?
C10A C9A H9AA 117.5 . . ?
C7A C9A H9AA 117.5 . . ?
C9A C10A C8A 120.0(15) . . ?
C9A C10A H10B 120.0 . . ?
C8A C10A H10B 120.0 . . ?
C2B C1B C3B 121.3(18) . . ?
C2B C1B H1BA 119.3 . . ?
C3B C1B H1BA 119.3 . . ?
C1B C2B C4B 126.6(17) . . ?
C1B C2B H2BA 116.7 . . ?
C4B C2B H2BA 116.7 . . ?
O1B C3B C5B 128.7(15) . . ?
O1B C3B C1B 115.6(17) . . ?
C5B C3B C1B 116(2) . . ?
O3B C4B C6B 129.5(19) . . ?
O3B C4B C2B 118.4(16) . . ?
C6B C4B C2B 112(2) . . ?
C6B C5B C3B 119.9(14) . . ?
C6B C5B C7B 122.3(15) . . ?
C3B C5B C7B 117.5(17) . . ?
C5B C6B C4B 124.4(16) . . ?
C5B C6B C8B 119.0(13) . . ?
C4B C6B C8B 116.6(17) . . ?
O2B C7B C5B 126.4(17) . . ?
O2B C7B C9B 116.8(15) . . ?
C5B C7B C9B 116.7(17) . . ?
O4B C8B C6B 129.8(14) . . ?
O4B C8B C10B 113.0(15) . . ?
C6B C8B C10B 117.0(17) . . ?
C10B C9B C7B 123.5(16) . . ?
C10B C9B H9BA 118.3 . . ?
C7B C9B H9BA 118.3 . . ?
C9B C10B C8B 120.5(16) . . ?
C9B C10B H10C 119.7 . . ?
C8B C10B H10C 119.7 . . ?
N1 C1 C3 120.0(14) . . ?
N1 C1 H1A 120.0 . . ?
C3 C1 H1A 120.0 . . ?
N1 C2 C4 124.2(13) . . ?
N1 C2 H2B 117.9 . . ?
C4 C2 H2B 117.9 . . ?
C5 C3 C1 116.6(12) . . ?
C5 C3 H3B 121.7 . . ?
C1 C3 H3B 121.7 . . ?
C5 C4 C2 115.8(12) . . ?
C5 C4 H4B 122.1 . . ?
C2 C4 H4B 122.1 . . ?
C3 C5 C4 121.8(12) . . ?
C3 C5 C6 118.2(11) . . ?
C4 C5 C6 120.0(12) . . ?
N2 C6 N3 112.8(10) . . ?
N2 C6 C5 125.9(11) . . ?
N3 C6 C5 121.3(10) . . ?
N2 C7 C8 111.4(11) . . ?
N2 C7 C9 128.7(10) . . ?
C8 C7 C9 119.8(11) . . ?
C10 C8 C7 123.8(12) . . ?
C10 C8 N3 131.3(11) . . ?
C7 C8 N3 104.9(11) . . ?
C7 C9 C12 117.9(10) . . ?
C7 C9 H9B 121.1 . . ?
C12 C9 H9B 121.1 . . ?
C11 C10 C8 116.7(10) . . ?
C11 C10 H10D 121.6 . . ?
C8 C10 H10D 121.6 . . ?
C10 C11 C12 123.8(11) . . ?
C10 C11 H11B 118.1 . . ?
C12 C11 H11B 118.1 . . ?
C11 C12 C9 117.9(11) . . ?
C11 C12 C13 121.4(11) . . ?
C9 C12 C13 120.6(11) . . ?
C14 C13 C15 120.5(12) . . ?
C14 C13 C12 119.9(12) . . ?
C15 C13 C12 119.6(11) . . ?
C13 C14 C18 118.6(13) . . ?
C13 C14 H14A 120.7 . . ?
C18 C14 H14A 120.7 . . ?
C16 C15 C13 121.3(12) . . ?
C16 C15 H15A 119.4 . . ?
C13 C15 H15A 119.4 . . ?
C15 C16 C17 119.1(12) . . ?
C15 C16 H16A 120.5 . . ?
C17 C16 H16A 120.5 . . ?
N4 C17 C16 133.8(12) . . ?
N4 C17 C18 106.0(11) . . ?
C16 C17 C18 120.0(12) . . ?
N5 C18 C14 130.3(12) . . ?
N5 C18 C17 109.1(11) . . ?
C14 C18 C17 120.5(13) . . ?
N5 C19 N4 110.5(10) . . ?
N5 C19 C20 125.2(12) . . ?
N4 C19 C20 124.2(12) . . ?
C21 C20 C22 119.4(12) . . ?
C21 C20 C19 122.3(12) . . ?
C22 C20 C19 118.3(12) . . ?
C20 C21 C23 118.8(12) . . ?
C20 C21 H21A 120.6 . . ?
C23 C21 H21A 120.6 . . ?
C24 C22 C20 119.1(13) . . ?
C24 C22 H22A 120.5 . . ?
C20 C22 H22A 120.5 . . ?
N6 C23 C21 120.6(14) . . ?
N6 C23 H23A 119.7 . . ?
C21 C23 H23A 119.7 . . ?
C22 C24 N6 121.9(13) . . ?
C22 C24 H24A 119.0 . . ?
N6 C24 H24A 119.0 . . ?
C42 C25 N7 124.7(14) . . ?
C42 C25 H25A 117.7 . . ?
N7 C25 H25A 117.7 . . ?
N7 C26 C27 124.1(13) . . ?
N7 C26 H26A 117.9 . . ?
C27 C26 H26A 117.9 . . ?
C28 C27 C26 118.4(13) . . ?
C28 C27 H27A 120.8 . . ?
C26 C27 H27A 120.8 . . ?
C27 C28 C42 119.2(13) . . ?
C27 C28 C29 122.8(12) . . ?
C42 C28 C29 117.9(11) . . ?
N9 C29 N8 112.4(11) . . ?
N9 C29 C28 125.7(11) . . ?
N8 C29 C28 121.8(11) . . ?
N9 C30 C32 132.4(12) . . ?
N9 C30 C31 110.3(10) . . ?
C32 C30 C31 117.2(11) . . ?
C33 C31 N8 133.3(12) . . ?
C33 C31 C30 122.5(11) . . ?
N8 C31 C30 104.2(10) . . ?
C34 C32 C30 118.8(12) . . ?
C34 C32 H32A 120.6 . . ?
C30 C32 H32A 120.6 . . ?
C31 C33 C35 119.4(11) . . ?
C31 C33 H33A 120.3 . . ?
C35 C33 H33A 120.3 . . ?
C32 C34 C35 121.8(11) . . ?
C32 C34 H34A 119.1 . . ?
C35 C34 H34A 119.1 . . ?
C33 C35 C34 119.9(11) . . ?
C33 C35 C36 120.6(11) . . ?
C34 C35 C36 119.5(11) . . ?
C37 C36 C38 120.6(12) . . ?
C37 C36 C35 118.8(11) . . ?
C38 C36 C35 120.6(12) . . ?
C36 C37 C40 116.9(12) . . ?
C36 C37 H37A 121.5 . . ?
C40 C37 H37A 121.5 . . ?
C39 C38 C36 123.8(14) . . ?
C39 C38 H38A 118.1 . . ?
C36 C38 H38A 118.1 . . ?
C38 C39 C41 116.6(13) . . ?
C38 C39 H39A 121.7 . . ?
C41 C39 H39A 121.7 . . ?
C37 C40 N10 128.7(13) . . ?
C37 C40 C41 121.5(13) . . ?
N10 C40 C41 109.5(12) . . ?
N11 C41 C39 134.6(13) . . ?
N11 C41 C40 105.0(12) . . ?
C39 C41 C40 120.2(13) . . ?
C25 C42 C28 118.6(13) . . ?
C25 C42 H42A 120.7 . . ?
C28 C42 H42A 120.7 . . ?
N10 C43 N11 113.9(11) . . ?
N10 C43 C44 124.2(13) . . ?
N11 C43 C44 121.6(12) . . ?
C46 C44 C45 117.0(13) . . ?
C46 C44 C43 124.9(14) . . ?
C45 C44 C43 117.9(13) . . ?
C44 C45 C48 119.7(13) . . ?
C44 C45 H45A 120.1 . . ?
C48 C45 H45A 120.1 . . ?
C44 C46 C47 120.1(14) . . ?
C44 C46 H46A 120.0 . . ?
C47 C46 H46A 120.0 . . ?
N12 C47 C46 121.6(14) . . ?
N12 C47 H47A 119.2 . . ?
C46 C47 H47A 119.2 . . ?
N12 C48 C45 121.9(14) . . ?
N12 C48 H48A 119.1 . . ?
C45 C48 H48A 119.1 . . ?
C6P C1P C7P 121(3) . . ?
C6P C1P C2P 120(2) . . ?
C7P C1P C2P 119(3) . . ?
C6P C1P Ru4 69.4(13) . . ?
C7P C1P Ru4 127.3(15) . . ?
C2P C1P Ru4 71.7(14) . . ?
C1P C2P C3P 115(3) . . ?
C1P C2P Ru4 71.7(14) . . ?
C3P C2P Ru4 66.7(17) . . ?
C1P C2P H2PA 122.3 . . ?
C3P C2P H2PA 122.3 . . ?
Ru4 C2P H2PA 131.7 . . ?
C4P C3P C2P 127(3) . . ?
C4P C3P Ru4 73.5(13) . . ?
C2P C3P Ru4 76.3(17) . . ?
C4P C3P H3PA 116.4 . . ?
C2P C3P H3PA 116.4 . . ?
Ru4 C3P H3PA 125.8 . . ?
C5P C4P C3P 116(3) . . ?
C5P C4P C8P 106(3) . . ?
C3P C4P C8P 137(3) . . ?
C5P C4P Ru4 71.9(11) . . ?
C3P C4P Ru4 68.8(14) . . ?
C8P C4P Ru4 121(2) . . ?
C4P C5P C6P 116(3) . . ?
C4P C5P Ru4 70.7(11) . . ?
C6P C5P Ru4 69.3(11) . . ?
C4P C5P H5PA 122.1 . . ?
C6P C5P H5PA 122.1 . . ?
Ru4 C5P H5PA 130.1 . . ?
C1P C6P C5P 126(3) . . ?
C1P C6P Ru4 76.0(13) . . ?
C5P C6P Ru4 71.7(13) . . ?
C1P C6P H6PA 117.2 . . ?
C5P C6P H6PA 117.2 . . ?
Ru4 C6P H6PA 127.5 . . ?
C1P C7P H7P1 109.5 . . ?
C1P C7P H7P2 109.5 . . ?
H7P1 C7P H7P2 109.5 . . ?
C1P C7P H7P3 109.5 . . ?
H7P1 C7P H7P3 109.5 . . ?
H7P2 C7P H7P3 109.5 . . ?
C10P C8P C4P 118(4) . . ?
C10P C8P C9P 122(3) . . ?
C4P C8P C9P 106(3) . . ?
C10P C8P H8PA 102.9 . . ?
C4P C8P H8PA 102.9 . . ?
C9P C8P H8PA 102.9 . . ?
C8P C9P H9P1 109.5 . . ?
C8P C9P H9P2 109.5 . . ?
H9P1 C9P H9P2 109.5 . . ?
C8P C9P H9P3 109.5 . . ?
H9P1 C9P H9P3 109.5 . . ?
H9P2 C9P H9P3 109.5 . . ?
C8P C10P H10E 109.5 . . ?
C8P C10P H10F 109.5 . . ?
H10E C10P H10F 109.5 . . ?
C8P C10P H10G 109.5 . . ?
H10E C10P H10G 109.5 . . ?
H10F C10P H10G 109.5 . . ?
C16P C11P C12P 123(2) . . ?
C16P C11P C17P 122(2) . . ?
C12P C11P C17P 114(2) . . ?
C16P C11P Ru1 75.3(14) . . ?
C12P C11P Ru1 71.3(13) . . ?
C17P C11P Ru1 126.4(13) . . ?
C11P C12P C13P 119(2) . . ?
C11P C12P Ru1 71.0(13) . . ?
C13P C12P Ru1 72.6(12) . . ?
C11P C12P H12A 120.4 . . ?
C13P C12P H12A 120.4 . . ?
Ru1 C12P H12A 128.2 . . ?
C12P C13P C14P 122.0(16) . . ?
C12P C13P Ru1 69.7(11) . . ?
C14P C13P Ru1 71.5(10) . . ?
C12P C13P H13A 119.0 . . ?
C14P C13P H13A 119.0 . . ?
Ru1 C13P H13A 133.3 . . ?
C13P C14P C15P 114.1(16) . . ?
C13P C14P C18P 123.5(16) . . ?
C15P C14P C18P 122.4(17) . . ?
C13P C14P Ru1 71.0(9) . . ?
C15P C14P Ru1 69.0(9) . . ?
C18P C14P Ru1 128.5(12) . . ?
C16P C15P C14P 120.1(19) . . ?
C16P C15P Ru1 72.0(11) . . ?
C14P C15P Ru1 71.5(10) . . ?
C16P C15P H15B 120.0 . . ?
C14P C15P H15B 120.0 . . ?
Ru1 C15P H15B 128.9 . . ?
C11P C16P C15P 120.9(18) . . ?
C11P C16P Ru1 71.1(11) . . ?
C15P C16P Ru1 69.4(10) . . ?
C11P C16P H16B 119.6 . . ?
C15P C16P H16B 119.6 . . ?
Ru1 C16P H16B 133.3 . . ?
C11P C17P H17A 109.5 . . ?
C11P C17P H17B 109.5 . . ?
H17A C17P H17B 109.5 . . ?
C11P C17P H17C 109.5 . . ?
H17A C17P H17C 109.5 . . ?
H17B C17P H17C 109.5 . . ?
C19P C18P C14P 116.6(17) . . ?
C19P C18P C20P 113(3) . . ?
C14P C18P C20P 108(2) . . ?
C19P C18P H18A 106.2 . . ?
C14P C18P H18A 106.2 . . ?
C20P C18P H18A 106.2 . . ?
C18P C19P H19A 109.5 . . ?
C18P C19P H19B 109.5 . . ?
H19A C19P H19B 109.5 . . ?
C18P C19P H19C 109.5 . . ?
H19A C19P H19C 109.5 . . ?
H19B C19P H19C 109.5 . . ?
C18P C20P H20A 109.5 . . ?
C18P C20P H20B 109.5 . . ?
H20A C20P H20B 109.5 . . ?
C18P C20P H20C 109.5 . . ?
H20A C20P H20C 109.5 . . ?
H20B C20P H20C 109.5 . . ?
C28P C21P C26P 122(2) . . ?
C28P C21P C22P 124(2) . . ?
C26P C21P C22P 114.3(17) . . ?
C28P C21P Ru2 131.9(13) . . ?
C26P C21P Ru2 68.5(9) . . ?
C22P C21P Ru2 69.2(10) . . ?
C23P C22P C21P 124.0(19) . . ?
C23P C22P Ru2 71.6(10) . . ?
C21P C22P Ru2 72.8(9) . . ?
C23P C22P H22B 118.0 . . ?
C21P C22P H22B 118.0 . . ?
Ru2 C22P H22B 130.7 . . ?
C24P C23P C22P 117.8(18) . . ?
C24P C23P Ru2 69.4(11) . . ?
C22P C23P Ru2 71.4(9) . . ?
C24P C23P H23B 121.1 . . ?
C22P C23P H23B 121.1 . . ?
Ru2 C23P H23B 130.6 . . ?
C23P C24P C25P 122.2(19) . . ?
C23P C24P C27P 114(3) . . ?
C25P C24P C27P 124(3) . . ?
C23P C24P Ru2 73.4(12) . . ?
C25P C24P Ru2 72.3(11) . . ?
C27P C24P Ru2 126.8(13) . . ?
C26P C25P C24P 116.7(19) . . ?
C26P C25P Ru2 70.8(11) . . ?
C24P C25P Ru2 68.3(12) . . ?
C26P C25P H25B 121.6 . . ?
C24P C25P H25B 121.6 . . ?
Ru2 C25P H25B 131.8 . . ?
C25P C26P C21P 124.9(18) . . ?
C25P C26P Ru2 72.9(11) . . ?
C21P C26P Ru2 73.6(11) . . ?
C25P C26P H26B 117.6 . . ?
C21P C26P H26B 117.6 . . ?
Ru2 C26P H26B 128.6 . . ?
C24P C27P H27B 109.5 . . ?
C24P C27P H27C 109.5 . . ?
H27B C27P H27C 109.5 . . ?
C24P C27P H27D 109.5 . . ?
H27B C27P H27D 109.5 . . ?
H27C C27P H27D 109.5 . . ?
C21P C28P C30P 116(2) . . ?
C21P C28P C29P 110(2) . . ?
C30P C28P C29P 112(3) . . ?
C21P C28P H28P 105.5 . . ?
C30P C28P H28P 105.5 . . ?
C29P C28P H28P 105.5 . . ?
C28P C29P H29A 109.5 . . ?
C28P C29P H29B 109.5 . . ?
H29A C29P H29B 109.5 . . ?
C28P C29P H29C 109.5 . . ?
H29A C29P H29C 109.5 . . ?
H29B C29P H29C 109.5 . . ?
C36P C31P C32P 120.0(8) . . ?
C36P C31P C37P 116(3) . . ?
C32P C31P C37P 124(3) . . ?
C36P C31P Ru3 75.4(9) . . ?
C32P C31P Ru3 68.4(8) . . ?
C37P C31P Ru3 123.3(17) . . ?
C31P C32P C33P 119.5(8) . . ?
C31P C32P Ru3 72.8(9) . . ?
C33P C32P Ru3 71.5(7) . . ?
C31P C32P H32B 120.3 . . ?
C33P C32P H32B 120.3 . . ?
Ru3 C32P H32B 127.5 . . ?
C34P C33P C32P 120.4(8) . . ?
C34P C33P Ru3 73.6(10) . . ?
C32P C33P Ru3 69.3(7) . . ?
C34P C33P H33B 119.8 . . ?
C32P C33P H33B 119.8 . . ?
Ru3 C33P H33B 129.8 . . ?
C35P C34P C33P 119.6(8) . . ?
C35P C34P C38P 116(2) . . ?
C33P C34P C38P 124(2) . . ?
C35P C34P Ru3 74.8(11) . . ?
C33P C34P Ru3 68.4(10) . . ?
C38P C34P Ru3 126.3(17) . . ?
C34P C35P C36P 120.5(8) . . ?
C34P C35P Ru3 68.5(11) . . ?
C36P C35P Ru3 71.2(10) . . ?
C34P C35P H35A 119.8 . . ?
C36P C35P H35A 119.8 . . ?
Ru3 C35P H35A 133.9 . . ?
C31P C36P C35P 120.0(8) . . ?
C31P C36P Ru3 67.5(8) . . ?
C35P C36P Ru3 72.6(10) . . ?
C31P C36P H36A 120.0 . . ?
C35P C36P H36A 120.0 . . ?
Ru3 C36P H36A 133.1 . . ?
C28P C30P H30A 109.5 . . ?
C28P C30P H30B 109.5 . . ?
H30A C30P H30B 109.5 . . ?
C28P C30P H30C 109.5 . . ?
H30A C30P H30C 109.5 . . ?
H30B C30P H30C 109.5 . . ?
C31P C37P H37B 109.5 . . ?
C31P C37P H37C 109.5 . . ?
H37B C37P H37C 109.5 . . ?
C31P C37P H37D 109.5 . . ?
H37B C37P H37D 109.5 . . ?
H37C C37P H37D 109.5 . . ?
C40P C38P C34P 124(3) . . ?
C40P C38P C39P 108(2) . . ?
C34P C38P C39P 109(2) . . ?
C40P C38P H38B 104.2 . . ?
C34P C38P H38B 104.2 . . ?
C39P C38P H38B 104.2 . . ?
C38P C39P H39B 109.5 . . ?
C38P C39P H39C 109.5 . . ?
H39B C39P H39C 109.5 . . ?
C38P C39P H39D 109.5 . . ?
H39B C39P H39D 109.5 . . ?
H39C C39P H39D 109.5 . . ?
C38P C40P H40A 109.5 . . ?
C38P C40P H40B 109.5 . . ?
H40A C40P H40B 109.5 . . ?
C38P C40P H40C 109.5 . . ?
H40A C40P H40C 109.5 . . ?
H40B C40P H40C 109.5 . . ?
O3S S1S O1S 114.7(7) . . ?
O3S S1S O2S 115.5(7) . . ?
O1S S1S O2S 114.3(8) . . ?
O3S S1S C1S 100.8(11) . . ?
O1S S1S C1S 104.2(10) . . ?
O2S S1S C1S 105.0(10) . . ?
F3S C1S F1S 112(2) . . ?
F3S C1S F2S 108(2) . . ?
F1S C1S F2S 105(2) . . ?
F3S C1S S1S 113(2) . . ?
F1S C1S S1S 110.9(17) . . ?
F2S C1S S1S 108(2) . . ?
O5S S2S O4S 115.7(10) . . ?
O5S S2S O6S 112.0(9) . . ?
O4S S2S O6S 116.7(11) . . ?
O5S S2S C2S 106.3(11) . . ?
O4S S2S C2S 101.6(10) . . ?
O6S S2S C2S 102.3(12) . . ?
F5S C2S F6S 108(2) . . ?
F5S C2S F4S 107(2) . . ?
F6S C2S F4S 112(2) . . ?
F5S C2S S2S 112.7(18) . . ?
F6S C2S S2S 110.1(19) . . ?
F4S C2S S2S 107.5(18) . . ?
O9S S3S O8S 115.4(12) . . ?
O9S S3S O7S 114.9(10) . . ?
O8S S3S O7S 117.5(11) . . ?
O9S S3S C3S 102.2(10) . . ?
O8S S3S C3S 101.5(12) . . ?
O7S S3S C3S 101.7(12) . . ?
F8S C3S F9S 107.8(19) . . ?
F8S C3S F7S 105.0(17) . . ?
F9S C3S F7S 105(2) . . ?
F8S C3S S3S 112.4(17) . . ?
F9S C3S S3S 113.2(14) . . ?
F7S C3S S3S 112.5(17) . . ?
O10S S4S O12S 108(2) . . ?
O10S S4S O11S 111(2) . . ?
O12S S4S O11S 124(2) . . ?
O10S S4S C4S 100(3) . . ?
O12S S4S C4S 105.3(19) . . ?
O11S S4S C4S 106.5(17) . . ?
F11S C4S F10S 113(4) . . ?
F11S C4S F12S 106(3) . . ?
F10S C4S F12S 107(4) . . ?
F11S C4S S4S 113(3) . . ?
F10S C4S S4S 115(3) . . ?
F12S C4S S4S 100(3) . . ?
C1M O1M H1M 109.5 . . ?
O1M C1M H1M1 109.5 . . ?
O1M C1M H1M2 109.5 . . ?
H1M1 C1M H1M2 109.5 . . ?
O1M C1M H1M3 109.5 . . ?
H1M1 C1M H1M3 109.5 . . ?
H1M2 C1M H1M3 109.5 . . ?
C2M O2M H2M 109.5 . . ?
O2M C2M H2M1 109.5 . . ?
O2M C2M H2M2 109.5 . . ?
H2M1 C2M H2M2 109.5 . . ?
O2M C2M H2M3 109.5 . . ?
H2M1 C2M H2M3 109.5 . . ?
H2M2 C2M H2M3 109.5 . . ?
C3M O3M H3M 109.5 . . ?
O3M C3M H3M1 109.5 . . ?
O3M C3M H3M2 109.5 . . ?
H3M1 C3M H3M2 109.5 . . ?
O3M C3M H3M3 109.5 . . ?
H3M1 C3M H3M3 109.5 . . ?
H3M2 C3M H3M3 109.5 . . ?
O1N N1N O2N 112(4) . . ?
O1N N1N C1N 142(5) . . ?
O2N N1N C1N 107(4) . . ?
N1N C1N H1N1 109.5 . . ?
N1N C1N H1N2 109.5 . . ?
H1N1 C1N H1N2 109.5 . . ?
N1N C1N H1N3 109.5 . . ?
H1N1 C1N H1N3 109.5 . . ?
H1N2 C1N H1N3 109.5 . . ?

loop_
_geom_bond_atom_site_label_1
_geom_bond_atom_site_label_2
_geom_bond_distance
_geom_bond_site_symmetry_2
_geom_bond_publ_flag
Ru1 O4A 2.004(12) . ?
Ru1 O3A 2.039(13) . ?
Ru1 N12 2.105(13) . ?
Ru1 C11P 2.16(2) . ?
Ru1 C12P 2.16(2) . ?
Ru1 C15P 2.17(2) . ?
Ru1 C13P 2.202(17) . ?
Ru1 C16P 2.209(18) . ?
Ru1 C14P 2.209(15) . ?
Ru2 O1A 2.020(12) . ?
Ru2 O2A 2.046(11) . ?
Ru2 N1 2.143(13) . ?
Ru2 C24P 2.16(2) . ?
Ru2 C26P 2.187(18) . ?
Ru2 C22P 2.208(17) . ?
Ru2 C25P 2.214(18) . ?
Ru2 C23P 2.211(14) . ?
Ru2 C21P 2.255(16) . ?
Ru3 O3B 2.031(15) . ?
Ru3 O4B 2.037(12) . ?
Ru3 N7 2.088(13) . ?
Ru3 C32P 2.098(17) . ?
Ru3 C33P 2.127(19) . ?
Ru3 C31P 2.156(17) . ?
Ru3 C34P 2.195(19) . ?
Ru3 C36P 2.258(16) . ?
Ru3 C35P 2.28(2) . ?
Ru4 O2B 1.983(14) . ?
Ru4 O1B 1.991(14) . ?
Ru4 N6 2.126(14) . ?
Ru4 C3P 2.18(3) . ?
Ru4 C6P 2.23(2) . ?
Ru4 C4P 2.243(19) . ?
Ru4 C5P 2.259(18) . ?
Ru4 C1P 2.307(18) . ?
Ru4 C2P 2.31(3) . ?
O1A C3A 1.28(2) . ?
O1B C3B 1.31(3) . ?
O2A C7A 1.302(19) . ?
O2B C7B 1.30(2) . ?
O3A C4A 1.26(2) . ?
O3B C4B 1.25(3) . ?
O4B C8B 1.29(2) . ?
O4A C8A 1.32(2) . ?
N1 C1 1.27(2) . ?
N1 C2 1.27(2) . ?
N2 C6 1.313(16) . ?
N2 C7 1.368(17) . ?
N3 C8 1.405(18) . ?
N3 C6 1.403(16) . ?
N3 H3 0.8800 . ?
N4 C17 1.370(18) . ?
N4 C19 1.401(18) . ?
N5 C19 1.332(18) . ?
N5 C18 1.381(18) . ?
N5 H5 0.8800 . ?
N6 C23 1.30(2) . ?
N6 C24 1.38(2) . ?
N7 C25 1.35(2) . ?
N7 C26 1.39(2) . ?
N8 C29 1.375(18) . ?
N8 C31 1.406(18) . ?
N9 C30 1.338(17) . ?
N9 C29 1.359(17) . ?
N9 H9A 0.8800 . ?
N10 C43 1.292(19) . ?
N10 C40 1.402(19) . ?
N10 H10A 0.8800 . ?
N11 C41 1.367(19) . ?
N11 C43 1.39(2) . ?
N12 C47 1.30(2) . ?
N12 C48 1.33(2) . ?
C1A C2A 1.37(3) . ?
C1A C3A 1.42(3) . ?
C1A H1AA 0.9500 . ?
C2A C4A 1.44(2) . ?
C2A H2AA 0.9500 . ?
C3A C5A 1.45(2) . ?
C4A C6A 1.40(2) . ?
C5A C7A 1.43(2) . ?
C5A C6A 1.47(2) . ?
C6A C8A 1.42(2) . ?
C7A C9A 1.40(2) . ?
C8A C10A 1.42(2) . ?
C9A C10A 1.35(2) . ?
C9A H9AA 0.9500 . ?
C10A H10B 0.9500 . ?
C1B C2B 1.30(3) . ?
C1B C3B 1.47(3) . ?
C1B H1BA 0.9500 . ?
C2B C4B 1.44(3) . ?
C2B H2BA 0.9500 . ?
C3B C5B 1.44(3) . ?
C4B C6B 1.44(2) . ?
C5B C6B 1.39(2) . ?
C5B C7B 1.44(2) . ?
C6B C8B 1.49(2) . ?
C7B C9B 1.48(3) . ?
C8B C10B 1.50(2) . ?
C9B C10B 1.31(3) . ?
C9B H9BA 0.9500 . ?
C10B H10C 0.9500 . ?
C1 C3 1.48(2) . ?
C1 H1A 0.9500 . ?
C2 C4 1.40(2) . ?
C2 H2B 0.9500 . ?
C3 C5 1.335(19) . ?
C3 H3B 0.9500 . ?
C4 C5 1.376(19) . ?
C4 H4B 0.9500 . ?
C5 C6 1.473(18) . ?
C7 C8 1.399(18) . ?
C7 C9 1.410(18) . ?
C8 C10 1.370(19) . ?
C9 C12 1.434(18) . ?
C9 H9B 0.9500 . ?
C10 C11 1.366(18) . ?
C10 H10D 0.9500 . ?
C11 C12 1.430(18) . ?
C11 H11B 0.9500 . ?
C12 C13 1.479(18) . ?
C13 C14 1.35(2) . ?
C13 C15 1.445(19) . ?
C14 C18 1.394(18) . ?
C14 H14A 0.9500 . ?
C15 C16 1.33(2) . ?
C15 H15A 0.9500 . ?
C16 C17 1.40(2) . ?
C16 H16A 0.9500 . ?
C17 C18 1.415(19) . ?
C19 C20 1.437(19) . ?
C20 C21 1.383(19) . ?
C20 C22 1.39(2) . ?
C21 C23 1.43(2) . ?
C21 H21A 0.9500 . ?
C22 C24 1.36(2) . ?
C22 H22A 0.9500 . ?
C23 H23A 0.9500 . ?
C24 H24A 0.9500 . ?
C25 C42 1.33(2) . ?
C25 H25A 0.9500 . ?
C26 C27 1.39(2) . ?
C26 H26A 0.9500 . ?
C27 C28 1.327(19) . ?
C27 H27A 0.9500 . ?
C28 C42 1.45(2) . ?
C28 C29 1.45(2) . ?
C30 C32 1.43(2) . ?
C30 C31 1.46(2) . ?
C31 C33 1.36(2) . ?
C32 C34 1.39(2) . ?
C32 H32A 0.9500 . ?
C33 C35 1.40(2) . ?
C33 H33A 0.9500 . ?
C34 C35 1.419(19) . ?
C34 H34A 0.9500 . ?
C35 C36 1.490(19) . ?
C36 C37 1.38(2) . ?
C36 C38 1.40(2) . ?
C37 C40 1.39(2) . ?
C37 H37A 0.9500 . ?
C38 C39 1.36(2) . ?
C38 H38A 0.9500 . ?
C39 C41 1.40(2) . ?
C39 H39A 0.9500 . ?
C40 C41 1.42(2) . ?
C42 H42A 0.9500 . ?
C43 C44 1.44(2) . ?
C44 C46 1.36(2) . ?
C44 C45 1.40(2) . ?
C45 C48 1.44(2) . ?
C45 H45A 0.9500 . ?
C46 C47 1.47(2) . ?
C46 H46A 0.9500 . ?
C47 H47A 0.9500 . ?
C48 H48A 0.9500 . ?
C1P C6P 1.35(4) . ?
C1P C7P 1.42(4) . ?
C1P C2P 1.45(4) . ?
C2P C3P 1.429(15) . ?
C2P H2PA 0.9500 . ?
C3P C4P 1.431(15) . ?
C3P H3PA 0.9500 . ?
C4P C5P 1.45(4) . ?
C4P C8P 1.59(5) . ?
C5P C6P 1.50(3) . ?
C5P H5PA 0.9500 . ?
C6P H6PA 0.9500 . ?
C7P H7P1 0.9800 . ?
C7P H7P2 0.9800 . ?
C7P H7P3 0.9800 . ?
C8P C10P 1.44(5) . ?
C8P C9P 1.61(5) . ?
C8P H8PA 1.0000 . ?
C9P H9P1 0.9800 . ?
C9P H9P2 0.9800 . ?
C9P H9P3 0.9800 . ?
C10P H10E 0.9800 . ?
C10P H10F 0.9800 . ?
C10P H10G 0.9800 . ?
C11P C16P 1.27(3) . ?
C11P C12P 1.40(3) . ?
C11P C17P 1.57(3) . ?
C12P C13P 1.41(3) . ?
C12P H12A 0.9500 . ?
C13P C14P 1.42(2) . ?
C13P H13A 0.9500 . ?
C14P C15P 1.48(3) . ?
C14P C18P 1.49(3) . ?
C15P C16P 1.45(3) . ?
C15P H15B 0.9500 . ?
C16P H16B 0.9500 . ?
C17P H17A 0.9800 . ?
C17P H17B 0.9800 . ?
C17P H17C 0.9800 . ?
C18P C19P 1.44(4) . ?
C18P C20P 1.52(4) . ?
C18P H18A 1.0000 . ?
C19P H19A 0.9800 . ?
C19P H19B 0.9800 . ?
C19P H19C 0.9800 . ?
C20P H20A 0.9800 . ?
C20P H20B 0.9800 . ?
C20P H20C 0.9800 . ?
C21P C28P 1.41(3) . ?
C21P C26P 1.45(3) . ?
C21P C22P 1.45(3) . ?
C22P C23P 1.40(3) . ?
C22P H22B 0.9500 . ?
C23P C24P 1.40(3) . ?
C23P H23B 0.9500 . ?
C24P C25P 1.47(3) . ?
C24P C27P 1.47(3) . ?
C25P C26P 1.37(3) . ?
C25P H25B 0.9500 . ?
C26P H26B 0.9500 . ?
C27P H27B 0.9800 . ?
C27P H27C 0.9800 . ?
C27P H27D 0.9800 . ?
C28P C30P 1.528(15) . ?
C28P C29P 1.552(14) . ?
C28P H28P 1.0000 . ?
C29P H29A 0.9800 . ?
C29P H29B 0.9800 . ?
C29P H29C 0.9800 . ?
C31P C36P 1.410(12) . ?
C31P C32P 1.417(12) . ?
C31P C37P 1.516(14) . ?
C32P C33P 1.419(12) . ?
C32P H32B 0.9500 . ?
C33P C34P 1.410(12) . ?
C33P H33B 0.9500 . ?
C34P C35P 1.407(12) . ?
C34P C38P 1.517(14) . ?
C35P C36P 1.412(12) . ?
C35P H35A 0.9500 . ?
C36P H36A 0.9500 . ?
C30P H30A 0.9800 . ?
C30P H30B 0.9800 . ?
C30P H30C 0.9800 . ?
C37P H37B 0.9800 . ?
C37P H37C 0.9800 . ?
C37P H37D 0.9800 . ?
C38P C40P 1.39(5) . ?
C38P C39P 1.54(5) . ?
C38P H38B 1.0000 . ?
C39P H39B 0.9800 . ?
C39P H39C 0.9800 . ?
C39P H39D 0.9800 . ?
C40P H40A 0.9800 . ?
C40P H40B 0.9800 . ?
C40P H40C 0.9800 . ?
S1S O3S 1.413(11) . ?
S1S O1S 1.424(13) . ?
S1S O2S 1.457(12) . ?
S1S C1S 1.76(3) . ?
F1S C1S 1.36(3) . ?
F2S C1S 1.40(4) . ?
F3S C1S 1.30(3) . ?
S2S O5S 1.401(14) . ?
S2S O4S 1.429(15) . ?
S2S O6S 1.445(16) . ?
S2S C2S 1.78(3) . ?
F4S C2S 1.40(3) . ?
F5S C2S 1.31(3) . ?
F6S C2S 1.32(3) . ?
S3S O9S 1.419(16) . ?
S3S O8S 1.420(15) . ?
S3S O7S 1.449(17) . ?
S3S C3S 1.78(3) . ?
F7S C3S 1.35(3) . ?
F8S C3S 1.32(2) . ?
F9S C3S 1.32(3) . ?
S4S O10S 1.26(5) . ?
S4S O12S 1.33(2) . ?
S4S O11S 1.39(2) . ?
S4S C4S 1.80(4) . ?
F10S C4S 1.26(4) . ?
F11S C4S 1.22(5) . ?
F12S C4S 1.46(6) . ?
O1M C1M 1.37(3) . ?
O1M H1M 0.8400 . ?
C1M H1M1 0.9800 . ?
C1M H1M2 0.9800 . ?
C1M H1M3 0.9800 . ?
O2M C2M 1.439(15) . ?
O2M H2M 0.8400 . ?
C2M H2M1 0.9800 . ?
C2M H2M2 0.9800 . ?
C2M H2M3 0.9800 . ?
O3M C3M 1.20(5) . ?
O3M H3M 0.8400 . ?
C3M H3M1 0.9800 . ?
C3M H3M2 0.9800 . ?
C3M H3M3 0.9800 . ?
O1N N1N 1.13(4) . ?
O2N N1N 1.24(6) . ?
N1N C1N 1.36(3) . ?
C1N H1N1 0.9800 . ?
C1N H1N2 0.9800 . ?
C1N H1N3 0.9800 . ?
